data_7101288
loop_
_publ_author_name
H.I.S.Nogueira
'F.A.Almeida Paz'
P.A.F.Teixeira
J.Klinowski

_publ_section_title
;
One-dimensional silver(I) chain of lacunary \a-Keggin anions
;
_journal_issue 28
_journal_name_full 'Chemical Communications'
_journal_paper_doi 10.1039/b605973b
_journal_year 2006
_chemical_formula_sum 'C H22.5 Ag1.34 K3.67 O48.25 P W11'
_chemical_formula_weight 3147.32
_chemical_name_systematic
;
?
;
_space_group_IT_number 33
_space_group_name_Hall 'P 2c -2n'
_space_group_name_H-M_alt 'P n a 21'
_symmetry_cell_setting orthorhombic
_symmetry_space_group_name_Hall 'P 2c -2n'
_symmetry_space_group_name_H-M 'P n a 21'
_atom_sites_solution_hydrogens none
_atom_sites_solution_primary direct
_atom_sites_solution_secondary difmap
_audit_creation_date '21 May 2006'
_audit_creation_method 'SHELXL-97, manual editing plus enCIFer'
_cell_angle_alpha 90.00
_cell_angle_beta 90.00
_cell_angle_gamma 90.00
_cell_formula_units_Z 4
_cell_length_a 17.746(3)
_cell_length_b 20.587(4)
_cell_length_c 13.232(3)
_cell_measurement_reflns_used 915
_cell_measurement_temperature 100(2)
_cell_measurement_theta_max 26.5
_cell_measurement_theta_min 3.185
_cell_volume 4834.1(16)
_computing_cell_refinement 'BRUKER Smart'
_computing_data_collection 'BRUKER Smart'
_computing_data_reduction 'BRUKER Smart'
_computing_molecular_graphics 'SHELXTL (Bruker 2001)'
_computing_publication_material 'SHELXTL (Bruker 2001)'
_computing_structure_refinement 'SHELXTL (Bruker 2001)'
_computing_structure_solution 'SHELXTL (Bruker 2001)'
_diffrn_ambient_temperature 100(2)
_diffrn_measured_fraction_theta_full 0.980
_diffrn_measured_fraction_theta_max 0.980
_diffrn_measurement_device_type 'Smart-CCD-1000 BRUKER'
_diffrn_measurement_method 'omega scans'
_diffrn_radiation_monochromator graphite
_diffrn_radiation_source 'fine-focus sealed tube'
_diffrn_radiation_type MoK\a
_diffrn_radiation_wavelength 0.71073
_diffrn_reflns_av_R_equivalents 0.1000
_diffrn_reflns_av_sigmaI/netI 0.0968
_diffrn_reflns_limit_h_max 22
_diffrn_reflns_limit_h_min 0
_diffrn_reflns_limit_k_max 26
_diffrn_reflns_limit_k_min 0
_diffrn_reflns_limit_l_max 17
_diffrn_reflns_limit_l_min -17
_diffrn_reflns_number 44989
_diffrn_reflns_theta_full 28.25
_diffrn_reflns_theta_max 28.25
_diffrn_reflns_theta_min 3.54
_diffrn_standards_number 0
_exptl_absorpt_coefficient_mu 27.042
_exptl_absorpt_correction_T_max 0.4105
_exptl_absorpt_correction_T_min 0.0910
_exptl_absorpt_correction_type multi-scan
_exptl_absorpt_process_details
;
SADABS (Sheldrick, 1997)
;
_exptl_crystal_colour Brown
_exptl_crystal_density_diffrn 4.324
_exptl_crystal_density_method 'not measured'
_exptl_crystal_description Prism
_exptl_crystal_F_000 5504
_exptl_crystal_size_max 0.17
_exptl_crystal_size_mid 0.05
_exptl_crystal_size_min 0.04
_refine_diff_density_max 3.646
_refine_diff_density_min -3.451
_refine_diff_density_rms 0.626
_refine_ls_abs_structure_details 'Flack H D (1983), Acta Cryst. A39, 876-881'
_refine_ls_abs_structure_Flack 0.00(2)
_refine_ls_extinction_method none
_refine_ls_goodness_of_fit_ref 1.044
_refine_ls_hydrogen_treatment none
_refine_ls_matrix_type full
_refine_ls_number_parameters 361
_refine_ls_number_reflns 11355
_refine_ls_number_restraints 1
_refine_ls_restrained_S_all 1.044
_refine_ls_R_factor_all 0.1215
_refine_ls_R_factor_gt 0.0604
_refine_ls_shift/su_max 0.000
_refine_ls_shift/su_mean 0.000
_refine_ls_structure_factor_coef Fsqd
_refine_ls_weighting_details 'calc w=1/[\s^2^(Fo^2^)+(0.0325P)^2^+559.2675P] where P=(Fo^2^+2Fc^2^)/3'
_refine_ls_weighting_scheme calc
_refine_ls_wR_factor_gt 0.1222
_refine_ls_wR_factor_ref 0.1538
_reflns_number_gt 7733
_reflns_number_total 11355
_reflns_threshold_expression I>2\s(I)
_cod_data_source_file b605973b.txt
_cod_depositor_comments
;
The following automatic conversions were performed:
'_symmetry_cell_setting' value 'Orthorhombic' changed to 'orthorhombic'
according to '/home/saulius/struct/CIF-dictionaries/cif_core.dic'
dictionary named 'cif_core.dic' version 2.4.1 from 2010-06-29.

Automatic conversion script
Id: cif_fix_enum 1527 2010-12-29 10:47:43Z saulius 
;
_cod_original_formula_sum 'C H22.50 Ag1.34 K3.67 O48.25 P W11'
_cod_database_code 7101288

loop_
_symmetry_equiv_pos_as_xyz
'x, y, z'
'-x, -y, z+1/2'
'x+1/2, -y+1/2, z'
'-x+1/2, y+1/2, z+1/2'

loop_
_atom_site_label
_atom_site_type_symbol
_atom_site_fract_x
_atom_site_fract_y
_atom_site_fract_z
_atom_site_U_iso_or_equiv
_atom_site_adp_type
_atom_site_occupancy
_atom_site_symmetry_multiplicity
_atom_site_calc_flag
_atom_site_refinement_flags
W1 W 0.65770(8) -0.15588(6) 0.17629(10) 0.0237(3) Uani 1 1 d .
W2 W 0.47864(7) -0.07826(6) 0.43558(9) 0.0201(3) Uani 1 1 d .
W3 W 0.74471(9) 0.00330(7) 0.17902(11) 0.0275(3) Uani 1 1 d .
W4 W 0.55850(8) 0.06992(6) 0.43772(10) 0.0213(3) Uani 1 1 d .
W5 W 0.59865(8) -0.22569(6) 0.39755(10) 0.0225(3) Uani 1 1 d .
W6 W 0.76660(9) 0.08404(7) 0.40323(12) 0.0285(3) Uani 1 1 d .
W7 W 0.78764(8) -0.21186(6) 0.35715(10) 0.0242(3) Uani 1 1 d .
W8 W 0.80424(8) -0.11995(7) 0.59871(10) 0.0265(3) Uani 1 1 d .
W9 W 0.87635(8) -0.04913(7) 0.36000(11) 0.0275(3) Uani 1 1 d .
W10 W 0.61442(8) -0.13675(7) 0.63727(10) 0.0224(3) Uani 1 1 d .
W11 W 0.69507(8) 0.01445(7) 0.64087(10) 0.0245(3) Uani 1 1 d .
P1 P 0.6748(5) -0.0671(4) 0.4066(6) 0.0141(15) Uani 1 1 d .
Ag1 Ag 0.51649(15) -0.00283(12) 0.17708(19) 0.0251(5) Uani 1 1 d .
O1 O 0.5784(13) -0.1080(11) 0.1751(18) 0.027(5) Uiso 1 1 d .
O2 O 0.4541(14) -0.0583(12) 0.3117(18) 0.028(5) Uiso 1 1 d .
O3 O 0.5282(12) 0.0749(11) 0.3139(16) 0.022(5) Uiso 1 1 d .
O4 O 0.6526(13) 0.0254(11) 0.1819(19) 0.030(5) Uiso 1 1 d .
O5 O 0.5977(11) -0.0340(9) 0.3964(15) 0.015(4) Uiso 1 1 d .
O6 O 0.6914(11) -0.0753(10) 0.5196(14) 0.015(4) Uiso 1 1 d .
O7 O 0.7367(12) -0.0243(10) 0.3580(17) 0.022(5) Uiso 1 1 d .
O8 O 0.6762(11) -0.1356(10) 0.3573(16) 0.019(4) Uiso 1 1 d .
O9 O 0.6050(14) -0.2234(12) 0.2572(17) 0.031(6) Uiso 1 1 d .
O10 O 0.7490(13) -0.2097(11) 0.2264(16) 0.026(5) Uiso 1 1 d .
O11 O 0.7283(14) -0.0870(13) 0.1599(19) 0.037(6) Uiso 1 1 d .
O12 O 0.6600(13) -0.1912(11) 0.0635(17) 0.027(5) Uiso 1 1 d .
O13 O 0.5236(13) -0.1631(11) 0.3994(17) 0.026(5) Uiso 1 1 d .
O14 O 0.5357(11) -0.1009(9) 0.5707(13) 0.012(4) Uiso 1 1 d .
O15 O 0.4817(12) 0.0096(10) 0.4840(15) 0.020(5) Uiso 1 1 d .
O16 O 0.3964(13) -0.0992(11) 0.4851(16) 0.024(5) Uiso 1 1 d .
O17 O 0.8508(14) -0.0245(12) 0.2315(17) 0.029(6) Uiso 1 1 d .
O18 O 0.7711(14) 0.0794(12) 0.2634(18) 0.033(6) Uiso 1 1 d .
O19 O 0.7769(15) 0.0263(13) 0.063(2) 0.040(7) Uiso 1 1 d .
O20 O 0.6127(13) 0.0424(11) 0.5719(17) 0.026(5) Uiso 1 1 d .
O21 O 0.6633(14) 0.0926(11) 0.4042(19) 0.033(6) Uiso 1 1 d .
O22 O 0.5252(14) 0.1376(12) 0.4869(17) 0.030(5) Uiso 1 1 d .
O23 O 0.6993(12) -0.2581(11) 0.3972(18) 0.026(5) Uiso 1 1 d .
O24 O 0.6189(13) -0.2021(11) 0.5344(17) 0.026(5) Uiso 1 1 d .
O25 O 0.5481(13) -0.2932(11) 0.4156(16) 0.026(5) Uiso 1 1 d .
O26 O 0.7575(12) 0.0507(10) 0.5421(15) 0.018(4) Uiso 1 1 d .
O27 O 0.8627(14) 0.0402(12) 0.4038(19) 0.034(6) Uiso 1 1 d .
O28 O 0.7976(15) 0.1610(13) 0.427(2) 0.040(6) Uiso 1 1 d .
O29 O 0.8479(12) -0.1381(10) 0.3331(16) 0.023(5) Uiso 1 1 d .
O30 O 0.7929(14) -0.1857(12) 0.4978(18) 0.031(6) Uiso 1 1 d .
O31 O 0.8519(13) -0.2735(11) 0.3540(18) 0.028(5) Uiso 1 1 d .
O32 O 0.8559(15) -0.0728(13) 0.4990(19) 0.036(6) Uiso 1 1 d .
O33 O 0.7808(13) -0.0435(12) 0.6686(18) 0.031(6) Uiso 1 1 d .
O34 O 0.7196(13) -0.1581(11) 0.6616(16) 0.025(5) Uiso 1 1 d .
O35 O 0.8761(13) -0.1509(11) 0.6710(19) 0.032(6) Uiso 1 1 d .
O36 O 0.9695(15) -0.0527(13) 0.356(2) 0.039(6) Uiso 1 1 d .
O37 O 0.6379(13) -0.0543(11) 0.7002(17) 0.029(6) Uiso 1 1 d .
O38 O 0.5720(13) -0.1800(11) 0.7293(16) 0.024(5) Uiso 1 1 d .
O39 O 0.7057(14) 0.0686(12) 0.7374(18) 0.033(6) Uiso 1 1 d .
K1 K 0.6075(5) 0.1443(4) 0.1855(6) 0.0335(18) Uani 1 1 d .
K2 K 0.9374(5) 0.6653(4) 0.1919(6) 0.037(2) Uani 1 1 d .
K3 K 0.7520(5) 0.6153(4) 0.4241(6) 0.0312(17) Uani 1 1 d .
Ag2 Ag 0.5874(6) -0.1840(4) -0.0861(5) 0.037(3) Uani 0.335(11) 1 d P
K4 K 0.5570(12) -0.2480(11) -0.0855(17) 0.086(6) Uiso 0.665(11) 1 d P
O1W O 0.600(2) 0.2467(19) 0.334(3) 0.048(3) Uiso 0.75 1 d P
O2W O 0.7544(18) 0.1893(16) 0.113(2) 0.048(3) Uiso 0.90 1 d P
O3W O 0.564(2) 0.2442(18) 0.063(3) 0.048(3) Uiso 0.80 1 d P
O4W O 0.969(3) 0.796(2) 0.196(3) 0.048(3) Uiso 0.65 1 d P
O5W O 0.820(4) 0.713(3) 0.075(5) 0.048(3) Uiso 0.42(4) 1 d P
O6W O 0.694(3) 0.677(2) 0.134(4) 0.048(3) Uiso 0.58(4) 1 d P
O7W O 0.8431(16) 0.4357(14) 0.408(2) 0.048(3) Uiso 1 1 d .
O8W O 0.627(2) 0.5787(19) 0.321(3) 0.048(3) Uiso 0.75 1 d P
O9W O 0.469(3) 0.312(3) 0.137(4) 0.048(3) Uiso 0.55 1 d P
O10W O 0.920(3) 0.052(2) 0.626(3) 0.048(3) Uiso 0.65 1 d P
O11W O 0.694(2) -0.2126(17) -0.134(3) 0.048(3) Uiso 0.80 1 d P
O12W O 0.523(4) 0.633(3) 0.844(5) 0.048(3) Uiso 0.40 1 d P
C1 C 0.813(2) 0.9446(19) 0.885(3) 0.041(9) Uiso 1 1 d .
O40 O 0.7879(15) 0.8891(13) 0.9628(19) 0.039(6) Uiso 1 1 d .

loop_
_atom_site_aniso_label
_atom_site_aniso_U_11
_atom_site_aniso_U_22
_atom_site_aniso_U_33
_atom_site_aniso_U_23
_atom_site_aniso_U_13
_atom_site_aniso_U_12
W1 0.0338(8) 0.0216(6) 0.0156(5) -0.0018(6) 0.0002(6) 0.0076(6)
W2 0.0235(7) 0.0221(6) 0.0146(5) -0.0021(5) -0.0006(5) -0.0003(5)
W3 0.0373(9) 0.0219(6) 0.0231(6) 0.0053(6) 0.0071(6) 0.0038(6)
W4 0.0281(7) 0.0195(6) 0.0163(5) -0.0025(5) 0.0015(6) 0.0018(6)
W5 0.0286(7) 0.0180(6) 0.0207(6) -0.0006(5) 0.0030(6) 0.0006(5)
W6 0.0288(8) 0.0225(7) 0.0341(7) -0.0026(6) 0.0051(6) -0.0040(6)
W7 0.0308(8) 0.0214(6) 0.0206(6) 0.0021(5) 0.0027(6) 0.0075(6)
W8 0.0269(8) 0.0338(8) 0.0189(6) 0.0007(6) -0.0034(6) 0.0067(6)
W9 0.0240(7) 0.0276(7) 0.0309(7) 0.0012(6) 0.0055(6) 0.0011(6)
W10 0.0264(7) 0.0261(7) 0.0148(5) 0.0025(5) 0.0008(5) 0.0040(6)
W11 0.0244(7) 0.0296(7) 0.0194(6) -0.0074(6) -0.0035(6) 0.0011(6)
P1 0.018(4) 0.011(3) 0.013(3) 0.004(3) 0.005(3) 0.005(3)
Ag1 0.0327(15) 0.0260(12) 0.0167(11) 0.0003(10) -0.0040(11) 0.0060(11)
K1 0.051(5) 0.029(4) 0.020(3) 0.005(3) 0.000(4) 0.000(4)
K2 0.054(6) 0.031(4) 0.024(4) 0.005(3) 0.008(4) 0.017(4)
K3 0.038(5) 0.032(4) 0.023(4) 0.007(3) 0.002(3) 0.003(3)
Ag2 0.058(7) 0.038(5) 0.014(4) -0.003(3) -0.002(3) 0.008(4)

loop_
_atom_type_symbol
_atom_type_description
_atom_type_scat_dispersion_real
_atom_type_scat_dispersion_imag
_atom_type_scat_source
O O 0.0106 0.0060 'International Tables Vol C Tables 4.2.6.8 and 6.1.1.4'
P P 0.1023 0.0942 'International Tables Vol C Tables 4.2.6.8 and 6.1.1.4'
W W -0.8490 6.8722 'International Tables Vol C Tables 4.2.6.8 and 6.1.1.4'
Ag Ag -0.8971 1.1015 'International Tables Vol C Tables 4.2.6.8 and 6.1.1.4'
K K 0.2009 0.2494 'International Tables Vol C Tables 4.2.6.8 and 6.1.1.4'
C C 0.0033 0.0016 'International Tables Vol C Tables 4.2.6.8 and 6.1.1.4'
H H 0.0000 0.0000 'International Tables Vol C Tables 4.2.6.8 and 6.1.1.4'

loop_
_geom_angle_atom_site_label_1
_geom_angle_atom_site_label_2
_geom_angle_atom_site_label_3
_geom_angle
_geom_angle_site_symmetry_1
_geom_angle_site_symmetry_3
O12 W1 O1 105.2(11) . .
O12 W1 O11 102.0(11) . .
O1 W1 O11 96.3(11) . .
O12 W1 O9 100.9(11) . .
O1 W1 O9 91.2(11) . .
O11 W1 O9 153.0(10) . .
O12 W1 O10 92.0(10) . .
O1 W1 O10 161.9(10) . .
O11 W1 O10 85.4(10) . .
O9 W1 O10 79.8(10) . .
O12 W1 O8 161.5(9) . .
O1 W1 O8 91.2(9) . .
O11 W1 O8 84.1(9) . .
O9 W1 O8 69.9(8) . .
O10 W1 O8 71.0(8) . .
O12 W1 K2 92.9(8) . 3_455
O1 W1 K2 38.0(8) . 3_455
O11 W1 K2 134.3(8) . 3_455
O9 W1 K2 57.9(7) . 3_455
O10 W1 K2 137.5(6) . 3_455
O8 W1 K2 95.2(5) . 3_455
O16 W2 O2 102.3(11) . .
O16 W2 O15 97.9(10) . .
O2 W2 O15 95.7(10) . .
O16 W2 O13 102.8(10) . .
O2 W2 O13 94.6(10) . .
O15 W2 O13 154.3(9) . .
O16 W2 O14 91.7(9) . .
O2 W2 O14 165.7(9) . .
O15 W2 O14 84.9(8) . .
O13 W2 O14 79.4(8) . .
O16 W2 O5 167.6(9) . .
O2 W2 O5 85.7(9) . .
O15 W2 O5 71.6(8) . .
O13 W2 O5 85.8(8) . .
O14 W2 O5 80.9(7) . .
O16 W2 K2 92.5(8) . 3_455
O2 W2 K2 42.1(8) . 3_455
O15 W2 K2 137.8(6) . 3_455
O13 W2 K2 56.7(7) . 3_455
O14 W2 K2 135.7(5) . 3_455
O5 W2 K2 99.8(5) . 3_455
O16 W2 K1 39.3(8) . 2_655
O2 W2 K1 141.5(8) . 2_655
O15 W2 K1 93.2(6) . 2_655
O13 W2 K1 93.2(7) . 2_655
O14 W2 K1 52.4(5) . 2_655
O5 W2 K1 132.4(5) . 2_655
K2 W2 K1 119.09(17) 3_455 2_655
O16 W2 K3 26.0(8) . 3_455
O2 W2 K3 76.4(8) . 3_455
O15 W2 K3 102.4(7) . 3_455
O13 W2 K3 102.8(7) . 3_455
O14 W2 K3 117.5(5) . 3_455
O5 W2 K3 160.6(5) . 3_455
K2 W2 K3 71.84(17) 3_455 3_455
K1 W2 K3 65.20(17) 2_655 3_455
O4 W3 O19 105.6(13) . .
O4 W3 O11 96.8(11) . .
O19 W3 O11 101.8(12) . .
O4 W3 O18 90.1(11) . .
O19 W3 O18 102.0(12) . .
O11 W3 O18 152.4(10) . .
O4 W3 O17 159.2(11) . .
O19 W3 O17 94.2(11) . .
O11 W3 O17 85.1(10) . .
O18 W3 O17 79.4(10) . .
O4 W3 O7 89.1(10) . .
O19 W3 O7 163.3(11) . .
O11 W3 O7 83.8(9) . .
O18 W3 O7 69.5(9) . .
O17 W3 O7 70.5(8) . .
O4 W3 K1 34.4(8) . .
O19 W3 K1 91.3(9) . .
O11 W3 K1 130.9(8) . .
O18 W3 K1 62.2(7) . .
O17 W3 K1 141.5(7) . .
O7 W3 K1 96.8(5) . .
O4 W3 K3 83.2(8) . 4_644
O19 W3 K3 25.2(9) . 4_644
O11 W3 K3 116.4(8) . 4_644
O18 W3 K3 90.9(7) . 4_644
O17 W3 K3 114.6(7) . 4_644
O7 W3 K3 159.0(5) . 4_644
K1 W3 K3 66.14(17) . 4_644
O22 W4 O3 102.3(11) . .
O22 W4 O15 99.4(10) . .
O3 W4 O15 96.8(10) . .
O22 W4 O21 103.2(11) . .
O3 W4 O21 93.8(10) . .
O15 W4 O21 152.3(9) . .
O22 W4 O20 93.4(10) . .
O3 W4 O20 164.1(10) . .
O15 W4 O20 83.3(9) . .
O21 W4 O20 79.7(10) . .
O22 W4 O5 169.3(10) . .
O3 W4 O5 85.6(9) . .
O15 W4 O5 72.2(8) . .
O21 W4 O5 83.2(8) . .
O20 W4 O5 79.2(8) . .
O22 W4 K1 95.1(8) . .
O3 W4 K1 37.7(7) . .
O15 W4 K1 134.4(6) . .
O21 W4 K1 59.1(8) . .
O20 W4 K1 138.8(6) . .
O5 W4 K1 95.5(5) . .
O22 W4 K2 40.5(8) . 4_645
O3 W4 K2 142.7(7) . 4_645
O15 W4 K2 93.6(6) . 4_645
O21 W4 K2 93.3(7) . 4_645
O20 W4 K2 52.9(6) . 4_645
O5 W4 K2 131.6(5) . 4_645
K1 W4 K2 123.73(17) . 4_645
O25 W5 O13 101.0(10) . .
O25 W5 O9 101.3(11) . .
O13 W5 O9 92.2(11) . .
O25 W5 O23 102.3(10) . .
O13 W5 O23 156.4(10) . .
O9 W5 O23 87.1(11) . .
O25 W5 O24 100.2(10) . .
O13 W5 O24 86.9(10) . .
O9 W5 O24 158.3(10) . .
O23 W5 O24 85.1(10) . .
O25 W5 O8 174.0(9) . .
O13 W5 O8 82.9(8) . .
O9 W5 O8 73.8(9) . .
O23 W5 O8 74.3(8) . .
O24 W5 O8 84.5(8) . .
O25 W5 K2 88.4(8) . 3_455
O13 W5 K2 45.8(7) . 3_455
O9 W5 K2 51.6(8) . 3_455
O23 W5 K2 138.7(7) . 3_455
O24 W5 K2 132.6(7) . 3_455
O8 W5 K2 91.1(5) . 3_455
O28 W6 O21 103.4(12) . .
O28 W6 O18 102.7(12) . .
O21 W6 O18 93.1(11) . .
O28 W6 O27 98.5(12) . .
O21 W6 O27 157.6(10) . .
O18 W6 O27 86.7(11) . .
O28 W6 O26 100.2(11) . .
O21 W6 O26 86.9(10) . .
O18 W6 O26 156.5(10) . .
O27 W6 O26 84.6(10) . .
O28 W6 O7 173.1(10) . .
O21 W6 O7 82.5(9) . .
O18 W6 O7 73.1(9) . .
O27 W6 O7 76.0(9) . .
O26 W6 O7 83.6(8) . .
O31 W7 O10 103.9(11) . .
O31 W7 O29 102.5(10) . .
O10 W7 O29 91.9(10) . .
O31 W7 O23 100.7(10) . .
O10 W7 O23 88.2(10) . .
O29 W7 O23 156.1(10) . .
O31 W7 O30 101.4(11) . .
O10 W7 O30 154.5(10) . .
O29 W7 O30 84.9(10) . .
O23 W7 O30 84.9(10) . .
O31 W7 O8 170.3(9) . .
O10 W7 O8 72.4(9) . .
O29 W7 O8 86.8(8) . .
O23 W7 O8 70.5(8) . .
O30 W7 O8 82.2(9) . .
O31 W7 K3 53.7(8) . 1_545
O10 W7 K3 100.5(7) . 1_545
O29 W7 K3 155.1(7) . 1_545
O23 W7 K3 47.0(7) . 1_545
O30 W7 K3 92.6(7) . 1_545
O8 W7 K3 117.5(5) . 1_545
O35 W8 O33 101.7(11) . .
O35 W8 O32 102.8(11) . .
O33 W8 O32 91.2(11) . .
O35 W8 O34 101.0(11) . .
O33 W8 O34 87.4(10) . .
O32 W8 O34 155.9(10) . .
O35 W8 O30 101.8(11) . .
O33 W8 O30 156.4(10) . .
O32 W8 O30 85.8(11) . .
O34 W8 O30 86.0(10) . .
O35 W8 O6 171.4(9) . .
O33 W8 O6 73.3(9) . .
O32 W8 O6 84.5(9) . .
O34 W8 O6 72.1(8) . .
O30 W8 O6 83.1(9) . .
O36 W9 O17 103.2(12) . .
O36 W9 O29 102.3(11) . .
O17 W9 O29 91.5(10) . .
O36 W9 O32 102.1(12) . .
O17 W9 O32 154.8(11) . .
O29 W9 O32 83.5(10) . .
O36 W9 O27 100.2(12) . .
O17 W9 O27 89.1(11) . .
O29 W9 O27 156.8(10) . .
O32 W9 O27 86.1(11) . .
O38 W10 O14 102.9(10) . .
O38 W10 O24 99.3(10) . .
O14 W10 O24 88.4(9) . .
O38 W10 O37 104.4(10) . .
O14 W10 O37 91.0(9) . .
O24 W10 O37 155.8(10) . .
O38 W10 O34 100.9(10) . .
O14 W10 O34 156.1(9) . .
O24 W10 O34 85.4(9) . .
O37 W10 O34 85.4(10) . .
O38 W10 O6 171.9(9) . .
O14 W10 O6 84.8(8) . .
O24 W10 O6 83.5(8) . .
O37 W10 O6 72.4(8) . .
O34 W10 O6 71.6(8) . .
O38 W10 K1 54.8(8) . 2_655
O14 W10 K1 48.1(6) . 2_655
O24 W10 K1 97.3(7) . 2_655
O37 W10 K1 100.2(7) . 2_655
O34 W10 K1 155.7(7) . 2_655
O6 W10 K1 132.7(5) . 2_655
O39 W11 O20 105.0(11) . .
O39 W11 O26 101.4(10) . .
O20 W11 O26 90.0(10) . .
O39 W11 O37 103.6(11) . .
O20 W11 O37 90.8(10) . .
O26 W11 O37 153.9(9) . .
O39 W11 O33 99.8(11) . .
O20 W11 O33 155.2(10) . .
O26 W11 O33 85.1(9) . .
O37 W11 O33 83.4(10) . .
O39 W11 O6 170.7(10) . .
O20 W11 O6 83.6(9) . .
O26 W11 O6 81.9(8) . .
O37 W11 O6 72.3(8) . .
O33 W11 O6 71.6(9) . .
O39 W11 K2 54.9(9) . 4_645
O20 W11 K2 50.1(7) . 4_645
O26 W11 K2 99.1(6) . 4_645
O37 W11 K2 101.3(7) . 4_645
O33 W11 K2 154.7(7) . 4_645
O6 W11 K2 133.6(5) . 4_645
O6 P1 O5 107.8(12) . .
O6 P1 O7 109.3(12) . .
O5 P1 O7 110.1(12) . .
O6 P1 O8 107.8(11) . .
O5 P1 O8 112.4(12) . .
O7 P1 O8 109.4(12) . .
O2 Ag1 O3 78.3(8) . .
O2 Ag1 O1 78.0(8) . .
O3 Ag1 O1 123.9(8) . .
O2 Ag1 O4 122.9(8) . .
O3 Ag1 O4 75.1(8) . .
O1 Ag1 O4 76.7(7) . .
O2 Ag1 O15 136.5(7) . 2_654
O3 Ag1 O15 141.3(7) . 2_654
O1 Ag1 O15 86.3(7) . 2_654
O4 Ag1 O15 91.5(8) . 2_654
O2 Ag1 K1 128.0(6) . .
O3 Ag1 K1 49.7(5) . .
O1 Ag1 K1 125.0(6) . .
O4 Ag1 K1 48.4(5) . .
O15 Ag1 K1 94.3(5) 2_654 .
O2 Ag1 K2 48.7(6) . 3_455
O3 Ag1 K2 126.9(5) . 3_455
O1 Ag1 K2 49.8(6) . 3_455
O4 Ag1 K2 126.1(6) . 3_455
O15 Ag1 K2 90.5(5) 2_654 3_455
K1 Ag1 K2 172.8(2) . 3_455
W1 O1 Ag1 151.9(12) . .
W1 O1 K2 119.6(11) . 3_455
Ag1 O1 K2 88.3(7) . 3_455
W2 O2 Ag1 134.2(13) . .
W2 O2 K2 112.5(11) . 3_455
Ag1 O2 K2 90.2(8) . 3_455
W4 O3 Ag1 134.1(12) . .
W4 O3 K1 118.6(11) . .
Ag1 O3 K1 85.5(7) . .
W3 O4 Ag1 150.8(13) . .
W3 O4 K1 123.7(12) . .
Ag1 O4 K1 85.5(8) . .
P1 O5 W4 131.1(11) . .
P1 O5 W2 127.4(11) . .
W4 O5 W2 92.1(7) . .
P1 O6 W10 125.1(11) . .
P1 O6 W8 128.2(11) . .
W10 O6 W8 89.5(6) . .
P1 O6 W11 124.1(11) . .
W10 O6 W11 89.3(6) . .
W8 O6 W11 88.9(6) . .
P1 O7 W6 126.2(12) . .
P1 O7 W3 125.2(12) . .
W6 O7 W3 90.7(7) . .
P1 O8 W5 127.4(12) . .
P1 O8 W1 124.2(11) . .
W5 O8 W1 90.5(7) . .
P1 O8 W7 125.2(11) . .
W5 O8 W7 88.2(7) . .
W1 O8 W7 89.9(7) . .
W5 O9 W1 125.6(13) . .
W5 O9 K2 102.4(10) . 3_455
W1 O9 K2 91.7(8) . 3_455
W7 O10 W1 126.8(12) . .
W3 O11 W1 144.6(15) . .
W1 O12 Ag2 135.3(13) . .
W1 O12 K4 139.8(13) . .
W5 O13 W2 155.0(13) . .
W5 O13 K2 109.2(9) . 3_455
W2 O13 K2 91.6(8) . 3_455
W10 O14 W2 151.0(10) . .
W10 O14 K1 106.1(8) . 2_655
W2 O14 K1 94.9(7) . 2_655
W2 O15 W4 121.1(11) . .
W2 O15 Ag1 106.4(9) . 2_655
W4 O15 Ag1 109.9(9) . 2_655
W2 O16 K3 138.4(11) . 3_455
W2 O16 K1 118.7(11) . 2_655
K3 O16 K1 102.6(8) 3_455 2_655
W9 O17 W3 127.5(12) . .
W6 O18 W3 126.4(13) . .
W6 O18 K1 104.4(10) . .
W3 O18 K1 86.4(8) . .
W3 O19 K3 138.9(14) . 4_644
W11 O20 W4 151.7(13) . .
W11 O20 K2 103.3(9) . 4_645
W4 O20 K2 94.6(8) . 4_645
W6 O21 W4 156.9(14) . .
W6 O21 K1 109.2(10) . .
W4 O21 K1 89.4(9) . .
W4 O22 Ag2 118.2(12) . 2_655
W4 O22 K2 117.5(11) . 4_645
Ag2 O22 K2 119.6(9) 2_655 4_645
W4 O22 K4 136.2(13) . 2_655
K2 O22 K4 106.1(9) 4_645 2_655
W5 O23 W7 126.6(12) . .
W5 O23 K3 129.8(10) . 1_545
W7 O23 K3 103.0(9) . 1_545
W5 O24 W10 147.7(13) . .
W11 O26 W6 147.2(12) . .
W6 O27 W9 123.5(13) . .
W6 O28 K4 142.7(14) . 4_655
W7 O29 W9 151.7(13) . .
W8 O30 W7 150.6(14) . .
W7 O31 K2 133.5(12) . 1_545
W7 O31 K3 99.3(9) . 1_545
K2 O31 K3 101.7(7) 1_545 1_545
W8 O32 W9 152.8(15) . .
W8 O33 W11 126.1(13) . .
W8 O34 W10 126.6(12) . .
W11 O37 W10 126.0(12) . .
W10 O38 Ag2 133.3(12) . 1_556
W10 O38 K4 158.0(13) . 1_556
W10 O38 K1 100.7(9) . 2_655
Ag2 O38 K1 106.7(8) 1_556 2_655
K4 O38 K1 99.8(8) 1_556 2_655
W11 O39 K3 158.4(13) . 4_645
W11 O39 K2 100.0(10) . 4_645
K3 O39 K2 99.4(8) 4_645 4_645
O4 K1 O3 70.2(7) . .
O4 K1 O3W 142.6(10) . .
O3 K1 O3W 129.8(10) . .
O4 K1 O16 71.1(7) . 2_654
O3 K1 O16 114.7(7) . 2_654
O3W K1 O16 71.5(9) . 2_654
O4 K1 O1W 136.0(10) . .
O3 K1 O1W 86.1(9) . .
O3W K1 O1W 80.9(11) . .
O16 K1 O1W 152.1(9) 2_654 .
O4 K1 O2W 91.0(9) . .
O3 K1 O2W 149.4(8) . .
O3W K1 O2W 79.7(10) . .
O16 K1 O2W 79.4(8) 2_654 .
O1W K1 O2W 91.8(10) . .
O4 K1 O14 88.4(7) . 2_654
O3 K1 O14 73.8(6) . 2_654
O3W K1 O14 72.1(9) . 2_654
O16 K1 O14 54.6(6) 2_654 2_654
O1W K1 O14 120.7(9) . 2_654
O2W K1 O14 131.4(7) . 2_654
O4 K1 O21 67.0(7) . .
O3 K1 O21 53.7(7) . .
O3W K1 O21 149.8(9) . .
O16 K1 O21 137.9(7) 2_654 .
O1W K1 O21 69.1(9) . .
O2W K1 O21 97.2(8) . .
O14 K1 O21 126.5(6) 2_654 .
O4 K1 O38 120.8(7) . 2_654
O3 K1 O38 59.6(6) . 2_654
O3W K1 O38 70.3(9) . 2_654
O16 K1 O38 102.4(6) 2_654 2_654
O1W K1 O38 71.2(9) . 2_654
O2W K1 O38 147.3(8) . 2_654
O14 K1 O38 50.3(5) 2_654 2_654
O21 K1 O38 102.1(6) . 2_654
O4 K1 O18 50.1(7) . .
O3 K1 O18 92.8(7) . .
O3W K1 O18 136.7(10) . .
O16 K1 O18 100.3(7) 2_654 .
O1W K1 O18 96.8(9) . .
O2W K1 O18 57.1(8) . .
O14 K1 O18 138.3(6) 2_654 .
O21 K1 O18 48.0(6) . .
O38 K1 O18 149.8(6) 2_654 .
O4 K1 Ag1 46.2(5) . .
O3 K1 Ag1 44.8(5) . .
O3W K1 Ag1 120.8(8) . .
O16 K1 Ag1 70.5(5) 2_654 .
O1W K1 Ag1 130.2(8) . .
O2W K1 Ag1 133.4(7) . .
O14 K1 Ag1 48.9(4) 2_654 .
O21 K1 Ag1 83.3(5) . .
O38 K1 Ag1 75.5(4) 2_654 .
O18 K1 Ag1 93.8(5) . .
O4 K1 W4 72.7(6) . .
O3 K1 W4 23.7(5) . .
O3W K1 W4 139.8(8) . .
O16 K1 W4 134.0(5) 2_654 .
O1W K1 W4 71.5(8) . .
O2W K1 W4 128.6(7) . .
O14 K1 W4 97.4(4) 2_654 .
O21 K1 W4 31.4(4) . .
O38 K1 W4 73.4(4) 2_654 .
O18 K1 W4 76.5(4) . .
Ag1 K1 W4 64.06(14) . .
O2 K2 O4W 139.0(11) 3 .
O2 K2 O1 66.8(7) 3 3
O4W K2 O1 103.4(11) . 3
O2 K2 O5W 133.8(16) 3 .
O4W K2 O5W 79.5(18) . .
O1 K2 O5W 141.6(15) 3 .
O2 K2 O22 111.5(7) 3 4_654
O4W K2 O22 99.7(11) . 4_654
O1 K2 O22 68.2(7) 3 4_654
O5W K2 O22 73.6(15) . 4_654
O2 K2 O31 88.8(7) 3 1_565
O4W K2 O31 70.6(11) . 1_565
O1 K2 O31 135.5(7) 3 1_565
O5W K2 O31 82.2(15) . 1_565
O22 K2 O31 155.3(7) 4_654 1_565
O2 K2 O20 70.9(7) 3 4_654
O4W K2 O20 149.7(11) . 4_654
O1 K2 O20 82.6(7) 3 4_654
O5W K2 O20 78.0(15) . 4_654
O22 K2 O20 54.5(7) 4_654 4_654
O31 K2 O20 125.3(7) 1_565 4_654
O2 K2 O13 55.1(7) 3 3
O4W K2 O13 84.0(11) . 3
O1 K2 O13 68.0(7) 3 3
O5W K2 O13 148.9(15) . 3
O22 K2 O13 135.7(7) 4_654 3
O31 K2 O13 67.5(6) 1_565 3
O20 K2 O13 124.9(6) 4_654 3
O2 K2 O39 59.2(7) 3 4_654
O4W K2 O39 138.5(11) . 4_654
O1 K2 O39 117.1(7) 3 4_654
O5W K2 O39 74.8(15) . 4_654
O22 K2 O39 103.5(7) 4_654 4_654
O31 K2 O39 74.0(6) 1_565 4_654
O20 K2 O39 51.7(6) 4_654 4_654
O13 K2 O39 102.0(6) 3 4_654
O2 K2 O9 92.5(7) 3 3
O4W K2 O9 57.1(11) . 3
O1 K2 O9 50.7(6) 3 3
O5W K2 O9 133.5(15) . 3
O22 K2 O9 96.4(7) 4_654 3
O31 K2 O9 96.8(7) 1_565 3
O20 K2 O9 132.9(6) 4_654 3
O13 K2 O9 48.9(6) 3 3
O39 K2 O9 149.8(6) 4_654 3
O2 K2 Ag1 41.1(5) 3 3
O4W K2 Ag1 145.3(10) . 3
O1 K2 Ag1 41.9(5) 3 3
O5W K2 Ag1 126.0(15) . 3
O22 K2 Ag1 71.0(5) 4_654 3
O31 K2 Ag1 129.8(5) 1_565 3
O20 K2 Ag1 48.4(4) 4_654 3
O13 K2 Ag1 81.2(4) 3 3
O39 K2 Ag1 75.6(5) 4_654 3
O9 K2 Ag1 90.0(5) 3 3
O2 K2 W2 25.4(5) 3 3
O4W K2 W2 114.1(10) . 3
O1 K2 W2 72.0(5) 3 3
O5W K2 W2 142.4(15) . 3
O22 K2 W2 132.5(5) 4_654 3
O31 K2 W2 71.1(5) 1_565 3
O20 K2 W2 96.1(5) 4_654 3
O13 K2 W2 31.7(4) 3 3
O39 K2 W2 72.8(4) 4_654 3
O9 K2 W2 77.0(4) 3 3
Ag1 K2 W2 62.14(13) 3 3
O19 K3 O16 83.8(8) 4_655 3
O19 K3 O8W 90.0(11) 4_655 .
O16 K3 O8W 152.9(10) 3 .
O19 K3 O39 115.7(8) 4_655 4_654
O16 K3 O39 88.1(7) 3 4_654
O8W K3 O39 70.9(10) . 4_654
O19 K3 O23 132.0(8) 4_655 1_565
O16 K3 O23 118.0(7) 3 1_565
O8W K3 O23 85.5(10) . 1_565
O39 K3 O23 107.7(7) 4_654 1_565
O19 K3 O2W 76.1(9) 4_655 4_655
O16 K3 O2W 81.2(8) 3 4_655
O8W K3 O2W 122.9(11) . 4_655
O39 K3 O2W 163.2(9) 4_654 4_655
O23 K3 O2W 67.0(8) 1_565 4_655
O19 K3 O31 147.8(8) 4_655 1_565
O16 K3 O31 68.4(7) 3 1_565
O8W K3 O31 122.2(10) . 1_565
O39 K3 O31 80.3(7) 4_654 1_565
O23 K3 O31 56.9(6) 1_565 1_565
O2W K3 O31 83.8(8) 4_655 1_565
O19 K3 W7 149.3(6) 4_655 1_565
O16 K3 W7 91.6(5) 3 1_565
O8W K3 W7 106.5(9) . 1_565
O39 K3 W7 94.3(6) 4_654 1_565
O23 K3 W7 30.0(5) 1_565 1_565
O2W K3 W7 73.3(7) 4_655 1_565
O31 K3 W7 26.9(4) 1_565 1_565
O19 K3 W3 15.9(6) 4_655 4_655
O16 K3 W3 70.8(5) 3 4_655
O8W K3 W3 105.7(9) . 4_655
O39 K3 W3 122.6(6) 4_654 4_655
O23 K3 W3 129.5(5) 1_565 4_655
O2W K3 W3 65.8(7) 4_655 4_655
O31 K3 W3 132.0(5) 1_565 4_655
W7 K3 W3 137.2(2) 1_565 4_655
O19 K3 W2 92.0(6) 4_655 3
O16 K3 W2 15.6(5) 3 3
O8W K3 W2 140.3(9) . 3
O39 K3 W2 72.6(5) 4_654 3
O23 K3 W2 120.5(5) 1_565 3
O2W K3 W2 96.0(7) 4_655 3
O31 K3 W2 65.1(4) 1_565 3
W7 K3 W2 91.16(17) 1_565 3
W3 K3 W2 81.39(14) 4_655 3
O19 K3 K1 69.5(6) 4_655 4_655
O16 K3 K1 39.6(5) 3 4_655
O8W K3 K1 156.5(9) . 4_655
O39 K3 K1 127.7(6) 4_654 4_655
O23 K3 K1 99.6(5) 1_565 4_655
O2W K3 K1 42.7(7) 4_655 4_655
O31 K3 K1 78.7(5) 1_565 4_655
W7 K3 K1 87.74(19) 1_565 4_655
W3 K3 K1 53.61(14) 4_655 4_655
W2 K3 K1 55.06(15) 3 4_655
O19 K3 K2 139.0(7) 4_655 .
O16 K3 K2 63.3(5) 3 .
O8W K3 K2 108.0(9) . .
O39 K3 K2 44.6(5) 4_654 .
O23 K3 K2 86.9(5) 1_565 .
O2W K3 K2 118.7(7) 4_655 .
O31 K3 K2 38.2(5) 1_565 .
W7 K3 K2 60.51(15) 1_565 .
W3 K3 K2 131.7(2) 4_655 .
W2 K3 K2 50.70(14) 3 .
K1 K3 K2 95.2(2) 4_655 .
K4 Ag2 O11W 94.9(14) . .
K4 Ag2 O12 98.2(11) . .
O11W Ag2 O12 75.1(12) . .
K4 Ag2 O22 92.8(11) . 2_654
O11W Ag2 O22 170.3(12) . 2_654
O12 Ag2 O22 98.1(8) . 2_654
K4 Ag2 O38 89.7(11) . 1_554
O11W Ag2 O38 78.9(12) . 1_554
O12 Ag2 O38 153.3(9) . 1_554
O22 Ag2 O38 107.0(8) 2_654 1_554
Ag2 K4 O11W 52.3(11) . .
Ag2 K4 O12W 158(2) . 1_544
O11W K4 O12W 112.0(19) . 1_544
Ag2 K4 O38 60.1(10) . 1_554
O11W K4 O38 64.1(10) . 1_554
O12W K4 O38 99.8(17) 1_544 1_554
Ag2 K4 O22 57.4(10) . 2_654
O11W K4 O22 109.5(12) . 2_654
O12W K4 O22 136.5(18) 1_544 2_654
O38 K4 O22 86.9(9) 1_554 2_654
Ag2 K4 O12 53.0(9) . .
O11W K4 O12 58.3(10) . .
O12W K4 O12 137.4(18) 1_544 .
O38 K4 O12 109.0(10) 1_554 .
O22 K4 O12 77.1(9) 2_654 .
Ag2 K4 O1W 110.2(14) . 2_654
O11W K4 O1W 141.1(14) . 2_654
O12W K4 O1W 71.1(18) 1_544 2_654
O38 K4 O1W 77.1(10) 1_554 2_654
O22 K4 O1W 68.7(10) 2_654 2_654
O12 K4 O1W 144.9(12) . 2_654
Ag2 K4 O28 103.7(12) . 4_644
O11W K4 O28 55.0(10) . 4_644
O12W K4 O28 70.4(17) 1_544 4_644
O38 K4 O28 105.0(9) 1_554 4_644
O22 K4 O28 149.2(11) 2_654 4_644
O12 K4 O28 72.2(8) . 4_644
O1W K4 O28 141.2(12) 2_654 4_644
Ag2 K4 K2 80.6(10) . 3_455
O11W K4 K2 121.7(11) . 3_455
O12W K4 K2 121.0(17) 1_544 3_455
O38 K4 K2 123.7(8) 1_554 3_455
O22 K4 K2 36.8(6) 2_654 3_455
O12 K4 K2 66.5(6) . 3_455
O1W K4 K2 81.3(9) 2_654 3_455
O28 K4 K2 123.5(8) 4_644 3_455
Ag2 K4 K1 79.2(10) . 2_654
O11W K4 K1 106.9(10) . 2_654
O12W K4 K1 92.9(16) 1_544 2_654
O38 K4 K1 43.9(6) 1_554 2_654
O22 K4 K1 62.7(6) 2_654 2_654
O12 K4 K1 129.6(8) . 2_654
O1W K4 K1 35.9(8) 2_654 2_654
O28 K4 K1 143.0(8) 4_644 2_654
K2 K4 K1 93.5(4) 3_455 2_654
K1 O1W K4 106.8(13) . 2_655
K3 O2W K1 94.6(10) 4_644 .

loop_
_geom_bond_atom_site_label_1
_geom_bond_atom_site_label_2
_geom_bond_distance
_geom_bond_site_symmetry_2
W1 O12 1.66(2) .
W1 O1 1.72(2) .
W1 O11 1.90(3) .
W1 O9 1.99(2) .
W1 O10 2.07(2) .
W1 O8 2.45(2) .
W1 K2 3.920(9) 3_455
W2 O16 1.66(2) .
W2 O2 1.74(2) .
W2 O15 1.92(2) .
W2 O13 1.98(2) .
W2 O14 2.106(18) .
W2 O5 2.36(2) .
W2 K2 3.760(8) 3_455
W2 K1 3.888(8) 2_655
W2 K3 4.096(8) 3_455
W3 O4 1.70(2) .
W3 O19 1.70(3) .
W3 O11 1.90(3) .
W3 O18 1.98(2) .
W3 O17 2.09(2) .
W3 O7 2.44(2) .
W3 K1 3.789(8) .
W3 K3 4.087(7) 4_644
W4 O22 1.65(2) .
W4 O3 1.73(2) .
W4 O15 1.94(2) .
W4 O21 1.97(2) .
W4 O20 2.10(2) .
W4 O5 2.315(19) .
W4 K1 3.774(8) .
W4 K2 3.895(8) 4_645
W5 O25 1.67(2) .
W5 O13 1.85(2) .
W5 O9 1.86(2) .
W5 O23 1.91(2) .
W5 O24 1.91(2) .
W5 O8 2.37(2) .
W5 K2 4.140(9) 3_455
W6 O28 1.71(3) .
W6 O21 1.84(2) .
W6 O18 1.86(2) .
W6 O27 1.93(2) .
W6 O26 1.97(2) .
W6 O7 2.37(2) .
W7 O31 1.71(2) .
W7 O10 1.86(2) .
W7 O29 1.88(2) .
W7 O23 1.91(2) .
W7 O30 1.94(2) .
W7 O8 2.52(2) .
W7 K3 3.720(8) 1_545
W8 O35 1.72(2) .
W8 O33 1.87(2) .
W8 O32 1.88(3) .
W8 O34 1.89(2) .
W8 O30 1.91(2) .
W8 O6 2.44(2) .
W9 O36 1.66(3) .
W9 O17 1.83(2) .
W9 O29 1.93(2) .
W9 O32 1.94(3) .
W9 O27 1.94(2) .
W10 O38 1.69(2) .
W10 O14 1.810(19) .
W10 O24 1.92(2) .
W10 O37 1.94(2) .
W10 O34 1.94(2) .
W10 O6 2.43(2) .
W10 K1 3.992(9) 2_655
W11 O39 1.71(2) .
W11 O20 1.82(2) .
W11 O26 1.87(2) .
W11 O37 1.91(2) .
W11 O33 1.97(2) .
W11 O6 2.449(19) .
W11 K2 3.952(9) 4_645
P1 O6 1.53(2) .
P1 O5 1.54(2) .
P1 O7 1.55(2) .
P1 O8 1.55(2) .
Ag1 O2 2.39(2) .
Ag1 O3 2.43(2) .
Ag1 O1 2.43(2) .
Ag1 O4 2.49(2) .
Ag1 O15 2.56(2) 2_654
Ag1 K1 3.434(8) .
Ag1 K2 3.632(8) 3_455
O1 K2 2.77(2) 3_455
O2 K2 2.73(2) 3_455
O3 K1 2.63(2) .
O4 K1 2.57(2) .
O9 K2 3.32(3) 3_455
O12 Ag2 2.37(2) .
O12 K4 2.93(3) .
O13 K2 3.14(2) 3_455
O14 K1 3.09(2) 2_655
O15 Ag1 2.56(2) 2_655
O16 K3 2.71(2) 3_455
O16 K1 2.81(2) 2_655
O18 K1 3.36(3) .
O19 K3 2.65(3) 4_644
O20 K2 3.12(2) 4_645
O21 K1 3.24(3) .
O22 Ag2 2.42(3) 2_655
O22 K2 2.85(2) 4_645
O22 K4 2.86(3) 2_655
O23 K3 2.79(2) 1_545
O28 K4 3.19(3) 4_655
O31 K2 2.91(2) 1_545
O31 K3 3.04(2) 1_545
O38 Ag2 2.46(2) 1_556
O38 K4 2.84(3) 1_556
O38 K1 3.32(2) 2_655
O39 K3 2.75(3) 4_645
O39 K2 3.28(3) 4_645
K1 O3W 2.73(4) .
K1 O16 2.81(2) 2_654
K1 O1W 2.89(4) .
K1 O2W 2.93(3) .
K1 O14 3.09(2) 2_654
K1 O38 3.32(2) 2_654
K2 O2 2.73(2) 3
K2 O4W 2.76(4) .
K2 O1 2.77(2) 3
K2 O5W 2.78(7) .
K2 O22 2.85(2) 4_654
K2 O31 2.91(2) 1_565
K2 O20 3.12(2) 4_654
K2 O13 3.14(2) 3
K2 O39 3.28(3) 4_654
K2 O9 3.32(3) 3
K2 Ag1 3.632(8) 3
K2 W2 3.760(8) 3
K3 O19 2.65(3) 4_655
K3 O16 2.71(2) 3
K3 O8W 2.71(4) .
K3 O39 2.75(3) 4_654
K3 O23 2.79(2) 1_565
K3 O2W 2.93(3) 4_655
K3 O31 3.04(2) 1_565
K3 W7 3.720(8) 1_565
K3 W3 4.087(7) 4_655
K3 W2 4.096(8) 3
K3 K1 4.305(11) 4_655
Ag2 K4 1.42(2) .
Ag2 O11W 2.08(4) .
Ag2 O22 2.42(3) 2_654
Ag2 O38 2.46(2) 1_554
K4 O11W 2.62(4) .
K4 O12W 2.70(7) 1_544
K4 O38 2.84(3) 1_554
K4 O22 2.86(3) 2_654
K4 O1W 2.99(4) 2_654
K4 O28 3.19(3) 4_644
K4 K2 4.57(2) 3_455
K4 K1 4.72(2) 2_654
O1W K4 2.99(4) 2_655
O2W K3 2.93(3) 4_644
O12W K4 2.70(7) 1_566
C1 O40 1.60(5) .

loop_
_geom_torsion_atom_site_label_1
_geom_torsion_atom_site_label_2
_geom_torsion_atom_site_label_3
_geom_torsion_atom_site_label_4
_geom_torsion
_geom_torsion_site_symmetry_1
_geom_torsion_site_symmetry_4
O12 W1 O1 Ag1 -113(3) . .
O11 W1 O1 Ag1 -9(3) . .
O9 W1 O1 Ag1 145(3) . .
O10 W1 O1 Ag1 86(4) . .
O8 W1 O1 Ag1 75(3) . .
K2 W1 O1 Ag1 172(4) 3_455 .
O12 W1 O1 K2 74.7(14) . 3_455
O11 W1 O1 K2 179.0(12) . 3_455
O9 W1 O1 K2 -26.9(12) . 3_455
O10 W1 O1 K2 -86(3) . 3_455
O8 W1 O1 K2 -96.8(11) . 3_455
O2 Ag1 O1 W1 -128(3) . .
O3 Ag1 O1 W1 -61(3) . .
O4 Ag1 O1 W1 1(3) . .
O15 Ag1 O1 W1 93(3) 2_654 .
K1 Ag1 O1 W1 1(3) . .
K2 Ag1 O1 W1 -173(3) 3_455 .
O2 Ag1 O1 K2 45.3(7) . 3_455
O3 Ag1 O1 K2 112.2(8) . 3_455
O4 Ag1 O1 K2 173.7(9) . 3_455
O15 Ag1 O1 K2 -93.8(7) 2_654 3_455
K1 Ag1 O1 K2 173.6(3) . 3_455
O16 W2 O2 Ag1 166.0(16) . .
O15 W2 O2 Ag1 66.6(17) . .
O13 W2 O2 Ag1 -89.8(17) . .
O14 W2 O2 Ag1 -25(5) . .
O5 W2 O2 Ag1 -4.4(16) . .
K2 W2 O2 Ag1 -114(2) 3_455 .
K1 W2 O2 Ag1 169.1(7) 2_655 .
K3 W2 O2 Ag1 168.1(18) 3_455 .
O16 W2 O2 K2 -79.9(12) . 3_455
O15 W2 O2 K2 -179.4(11) . 3_455
O13 W2 O2 K2 24.2(11) . 3_455
O14 W2 O2 K2 89(4) . 3_455
O5 W2 O2 K2 109.6(10) . 3_455
K1 W2 O2 K2 -76.9(15) 2_655 3_455
K3 W2 O2 K2 -77.9(9) 3_455 3_455
O3 Ag1 O2 W2 -52.6(17) . .
O1 Ag1 O2 W2 76.2(17) . .
O4 Ag1 O2 W2 11(2) . .
O15 Ag1 O2 W2 147.5(14) 2_654 .
K1 Ag1 O2 W2 -49(2) . .
K2 Ag1 O2 W2 122(2) 3_455 .
O3 Ag1 O2 K2 -175.1(8) . 3_455
O1 Ag1 O2 K2 -46.3(7) . 3_455
O4 Ag1 O2 K2 -111.5(8) . 3_455
O15 Ag1 O2 K2 25.0(13) 2_654 3_455
K1 Ag1 O2 K2 -171.6(3) . 3_455
O22 W4 O3 Ag1 -163.8(16) . .
O15 W4 O3 Ag1 -62.6(16) . .
O21 W4 O3 Ag1 91.8(16) . .
O20 W4 O3 Ag1 27(5) . .
O5 W4 O3 Ag1 8.9(15) . .
K1 W4 O3 Ag1 114(2) . .
K2 W4 O3 Ag1 -167.7(6) 4_645 .
O22 W4 O3 K1 82.4(13) . .
O15 W4 O3 K1 -176.4(11) . .
O21 W4 O3 K1 -22.0(12) . .
O20 W4 O3 K1 -87(4) . .
O5 W4 O3 K1 -104.9(11) . .
K2 W4 O3 K1 78.6(15) 4_645 .
O2 Ag1 O3 W4 50.2(16) . .
O1 Ag1 O3 W4 -17(2) . .
O4 Ag1 O3 W4 -78.8(16) . .
O15 Ag1 O3 W4 -152.0(13) 2_654 .
K1 Ag1 O3 W4 -126.3(18) . .
K2 Ag1 O3 W4 45.5(18) 3_455 .
O2 Ag1 O3 K1 176.4(8) . .
O1 Ag1 O3 K1 109.7(8) . .
O4 Ag1 O3 K1 47.5(7) . .
O15 Ag1 O3 K1 -25.8(13) 2_654 .
K2 Ag1 O3 K1 171.8(3) 3_455 .
O19 W3 O4 Ag1 106(3) . .
O11 W3 O4 Ag1 2(3) . .
O18 W3 O4 Ag1 -151(3) . .
O17 W3 O4 Ag1 -92(4) . .
O7 W3 O4 Ag1 -81(3) . .
K1 W3 O4 Ag1 175(4) . .
K3 W3 O4 Ag1 118(3) 4_644 .
O19 W3 O4 K1 -68.6(17) . .
O11 W3 O4 K1 -172.8(14) . .
O18 W3 O4 K1 34.0(15) . .
O17 W3 O4 K1 93(3) . .
O7 W3 O4 K1 103.5(14) . .
K3 W3 O4 K1 -56.9(12) 4_644 .
O2 Ag1 O4 W3 70(3) . .
O3 Ag1 O4 W3 135(3) . .
O1 Ag1 O4 W3 4(3) . .
O15 Ag1 O4 W3 -82(3) 2_654 .
K1 Ag1 O4 W3 -176(3) . .
K2 Ag1 O4 W3 10(3) 3_455 .
O2 Ag1 O4 K1 -113.9(9) . .
O3 Ag1 O4 K1 -48.8(7) . .
O1 Ag1 O4 K1 -179.8(9) . .
O15 Ag1 O4 K1 94.4(7) 2_654 .
K2 Ag1 O4 K1 -173.9(3) 3_455 .
O6 P1 O5 W4 67.7(17) . .
O7 P1 O5 W4 -51.5(19) . .
O8 P1 O5 W4 -173.6(13) . .
O6 P1 O5 W2 -69.0(16) . .
O7 P1 O5 W2 171.8(13) . .
O8 P1 O5 W2 49.7(17) . .
O22 W4 O5 P1 -96(5) . .
O3 W4 O5 P1 125.6(17) . .
O15 W4 O5 P1 -135.8(17) . .
O21 W4 O5 P1 31.2(16) . .
O20 W4 O5 P1 -49.5(16) . .
K1 W4 O5 P1 89.2(15) . .
K2 W4 O5 P1 -57.2(18) 4_645 .
O22 W4 O5 W2 51(5) . .
O3 W4 O5 W2 -87.4(9) . .
O15 W4 O5 W2 11.1(7) . .
O21 W4 O5 W2 178.2(9) . .
O20 W4 O5 W2 97.4(8) . .
K1 W4 O5 W2 -123.9(5) . .
K2 W4 O5 W2 89.8(7) 4_645 .
O16 W2 O5 P1 104(4) . .
O2 W2 O5 P1 -125.0(16) . .
O15 W2 O5 P1 137.6(16) . .
O13 W2 O5 P1 -30.1(15) . .
O14 W2 O5 P1 49.9(14) . .
K2 W2 O5 P1 -85.2(14) 3_455 .
K1 W2 O5 P1 60.5(16) 2_655 .
K3 W2 O5 P1 -147.6(9) 3_455 .
O16 W2 O5 W4 -45(4) . .
O2 W2 O5 W4 86.1(9) . .
O15 W2 O5 W4 -11.3(7) . .
O13 W2 O5 W4 -178.9(9) . .
O14 W2 O5 W4 -99.0(7) . .
K2 W2 O5 W4 126.0(5) 3_455 .
K1 W2 O5 W4 -88.4(7) 2_655 .
K3 W2 O5 W4 63.5(17) 3_455 .
O5 P1 O6 W10 59.9(15) . .
O7 P1 O6 W10 179.6(12) . .
O8 P1 O6 W10 -61.6(15) . .
O5 P1 O6 W8 -177.5(12) . .
O7 P1 O6 W8 -57.9(17) . .
O8 P1 O6 W8 60.9(16) . .
O5 P1 O6 W11 -57.3(15) . .
O7 P1 O6 W11 62.3(16) . .
O8 P1 O6 W11 -178.8(12) . .
O14 W10 O6 P1 -40.8(14) . .
O24 W10 O6 P1 48.2(14) . .
O37 W10 O6 P1 -133.6(16) . .
O34 W10 O6 P1 135.4(15) . .
K1 W10 O6 P1 -45.8(16) 2_655 .
O14 W10 O6 W8 -179.3(8) . .
O24 W10 O6 W8 -90.3(8) . .
O37 W10 O6 W8 88.0(9) . .
O34 W10 O6 W8 -3.1(8) . .
K1 W10 O6 W8 175.74(16) 2_655 .
O14 W10 O6 W11 91.8(7) . .
O24 W10 O6 W11 -179.2(9) . .
O37 W10 O6 W11 -1.0(8) . .
O34 W10 O6 W11 -92.0(8) . .
K1 W10 O6 W11 86.8(7) 2_655 .
O33 W8 O6 P1 134.0(17) . .
O32 W8 O6 P1 41.1(16) . .
O34 W8 O6 P1 -133.3(16) . .
O30 W8 O6 P1 -45.3(15) . .
O33 W8 O6 W10 -89.6(9) . .
O32 W8 O6 W10 177.5(10) . .
O34 W8 O6 W10 3.1(8) . .
O30 W8 O6 W10 91.1(9) . .
O33 W8 O6 W11 -0.3(8) . .
O32 W8 O6 W11 -93.2(9) . .
O34 W8 O6 W11 92.4(8) . .
O30 W8 O6 W11 -179.6(9) . .
O20 W11 O6 P1 41.4(14) . .
O26 W11 O6 P1 -49.5(14) . .
O37 W11 O6 P1 134.3(16) . .
O33 W11 O6 P1 -136.9(16) . .
K2 W11 O6 P1 45.5(16) 4_645 .
O20 W11 O6 W10 -91.9(9) . .
O26 W11 O6 W10 177.2(8) . .
O37 W11 O6 W10 1.0(8) . .
O33 W11 O6 W10 89.7(9) . .
K2 W11 O6 W10 -87.9(7) 4_645 .
O20 W11 O6 W8 178.6(9) . .
O26 W11 O6 W8 87.7(8) . .
O37 W11 O6 W8 -88.5(9) . .
O33 W11 O6 W8 0.3(8) . .
K2 W11 O6 W8 -177.35(18) 4_645 .
O6 P1 O7 W6 -60.0(17) . .
O5 P1 O7 W6 58.3(17) . .
O8 P1 O7 W6 -177.8(12) . .
O6 P1 O7 W3 177.6(12) . .
O5 P1 O7 W3 -64.2(16) . .
O8 P1 O7 W3 59.7(16) . .
O21 W6 O7 P1 -43.8(16) . .
O18 W6 O7 P1 -139.4(17) . .
O27 W6 O7 P1 129.8(17) . .
O26 W6 O7 P1 43.8(15) . .
O21 W6 O7 W3 92.6(10) . .
O18 W6 O7 W3 -3.0(9) . .
O27 W6 O7 W3 -93.8(9) . .
O26 W6 O7 W3 -179.8(8) . .
O4 W3 O7 P1 49.5(15) . .
O19 W3 O7 P1 -158(3) . .
O11 W3 O7 P1 -47.4(15) . .
O18 W3 O7 P1 140.0(17) . .
O17 W3 O7 P1 -134.4(16) . .
K1 W3 O7 P1 83.1(14) . .
K3 W3 O7 P1 117.6(14) 4_644 .
O4 W3 O7 W6 -87.6(9) . .
O19 W3 O7 W6 65(4) . .
O11 W3 O7 W6 175.5(10) . .
O18 W3 O7 W6 2.9(9) . .
O17 W3 O7 W6 88.6(9) . .
K1 W3 O7 W6 -54.0(6) . .
K3 W3 O7 W6 -19.5(18) 4_644 .
O6 P1 O8 W5 59.9(16) . .
O5 P1 O8 W5 -58.8(17) . .
O7 P1 O8 W5 178.7(13) . .
O6 P1 O8 W1 -178.0(12) . .
O5 P1 O8 W1 63.3(16) . .
O7 P1 O8 W1 -59.2(16) . .
O6 P1 O8 W7 -59.5(16) . .
O5 P1 O8 W7 -178.2(12) . .
O7 P1 O8 W7 59.3(16) . .
O13 W5 O8 P1 43.4(15) . .
O9 W5 O8 P1 137.9(17) . .
O23 W5 O8 P1 -130.6(16) . .
O24 W5 O8 P1 -44.1(15) . .
K2 W5 O8 P1 88.6(14) 3_455 .
O13 W5 O8 W1 -92.1(9) . .
O9 W5 O8 W1 2.4(9) . .
O23 W5 O8 W1 93.9(9) . .
O24 W5 O8 W1 -179.6(9) . .
K2 W5 O8 W1 -46.9(5) 3_455 .
O13 W5 O8 W7 178.1(9) . .
O9 W5 O8 W7 -87.5(9) . .
O23 W5 O8 W7 4.0(8) . .
O24 W5 O8 W7 90.5(8) . .
K2 W5 O8 W7 -136.8(5) 3_455 .
O12 W1 O8 P1 158(3) . .
O1 W1 O8 P1 -49.1(15) . .
O11 W1 O8 P1 47.1(15) . .
O9 W1 O8 P1 -139.9(16) . .
O10 W1 O8 P1 134.3(15) . .
K2 W1 O8 P1 -87.0(13) 3_455 .
O12 W1 O8 W5 -65(3) . .
O1 W1 O8 W5 88.6(9) . .
O11 W1 O8 W5 -175.2(9) . .
O9 W1 O8 W5 -2.3(8) . .
O10 W1 O8 W5 -88.0(8) . .
K2 W1 O8 W5 50.7(5) 3_455 .
O12 W1 O8 W7 23(3) . .
O1 W1 O8 W7 176.8(9) . .
O11 W1 O8 W7 -87.0(9) . .
O9 W1 O8 W7 86.0(9) . .
O10 W1 O8 W7 0.2(7) . .
K2 W1 O8 W7 138.9(4) 3_455 .
O10 W7 O8 P1 -133.6(16) . .
O29 W7 O8 P1 -40.6(14) . .
O23 W7 O8 P1 132.0(16) . .
O30 W7 O8 P1 44.7(15) . .
K3 W7 O8 P1 133.5(12) 1_545 .
O10 W7 O8 W5 90.3(9) . .
O29 W7 O8 W5 -176.7(8) . .
O23 W7 O8 W5 -4.1(8) . .
O30 W7 O8 W5 -91.5(9) . .
K3 W7 O8 W5 -2.6(8) 1_545 .
O10 W7 O8 W1 -0.2(8) . .
O29 W7 O8 W1 92.8(8) . .
O23 W7 O8 W1 -94.6(9) . .
O30 W7 O8 W1 178.0(9) . .
K3 W7 O8 W1 -93.1(5) 1_545 .
O25 W5 O9 W1 -180.0(15) . .
O13 W5 O9 W1 78.4(16) . .
O23 W5 O9 W1 -78.0(16) . .
O24 W5 O9 W1 -9(4) . .
O8 W5 O9 W1 -3.6(13) . .
K2 W5 O9 W1 101.2(17) 3_455 .
O25 W5 O9 K2 78.8(10) . 3_455
O13 W5 O9 K2 -22.8(10) . 3_455
O23 W5 O9 K2 -179.2(9) . 3_455
O24 W5 O9 K2 -110(3) . 3_455
O8 W5 O9 K2 -104.8(9) . 3_455
O12 W1 O9 W5 166.9(16) . .
O1 W1 O9 W5 -87.3(17) . .
O11 W1 O9 W5 19(3) . .
O10 W1 O9 W5 76.9(16) . .
O8 W1 O9 W5 3.5(13) . .
K2 W1 O9 W5 -106.5(17) 3_455 .
O12 W1 O9 K2 -86.6(10) . 3_455
O1 W1 O9 K2 19.2(9) . 3_455
O11 W1 O9 K2 126(2) . 3_455
O10 W1 O9 K2 -176.6(8) . 3_455
O8 W1 O9 K2 110.1(8) . 3_455
O31 W7 O10 W1 171.0(14) . .
O29 W7 O10 W1 -85.7(15) . .
O23 W7 O10 W1 70.4(15) . .
O30 W7 O10 W1 -4(3) . .
O8 W7 O10 W1 0.3(12) . .
K3 W7 O10 W1 116.0(13) 1_545 .
O12 W1 O10 W7 -173.2(16) . .
O1 W1 O10 W7 -11(4) . .
O11 W1 O10 W7 85.0(16) . .
O9 W1 O10 W7 -72.5(15) . .
O8 W1 O10 W7 -0.3(12) . .
K2 W1 O10 W7 -76.7(17) 3_455 .
O4 W3 O11 W1 -22(3) . .
O19 W3 O11 W1 -130(2) . .
O18 W3 O11 W1 81(3) . .
O17 W3 O11 W1 137(2) . .
O7 W3 O11 W1 66(2) . .
K1 W3 O11 W1 -28(3) . .
K3 W3 O11 W1 -108(2) 4_644 .
O12 W1 O11 W3 131(2) . .
O1 W1 O11 W3 24(3) . .
O9 W1 O11 W3 -81(3) . .
O10 W1 O11 W3 -138(2) . .
O8 W1 O11 W3 -66(2) . .
K2 W1 O11 W3 25(3) 3_455 .
O1 W1 O12 Ag2 4(2) . .
O11 W1 O12 Ag2 -95.7(18) . .
O9 W1 O12 Ag2 98.7(18) . .
O10 W1 O12 Ag2 178.6(17) . .
O8 W1 O12 Ag2 156.7(19) . .
K2 W1 O12 Ag2 40.9(17) 3_455 .
O1 W1 O12 K4 -38(2) . .
O11 W1 O12 K4 -138.3(19) . .
O9 W1 O12 K4 56(2) . .
O10 W1 O12 K4 136.0(19) . .
O8 W1 O12 K4 114(3) . .
K2 W1 O12 K4 -1.8(18) 3_455 .
O25 W5 O13 W2 138(3) . .
O9 W5 O13 W2 -120(3) . .
O23 W5 O13 W2 -32(5) . .
O24 W5 O13 W2 39(3) . .
O8 W5 O13 W2 -46(3) . .
K2 W5 O13 W2 -145(4) 3_455 .
O25 W5 O13 K2 -76.9(10) . 3_455
O9 W5 O13 K2 25.1(11) . 3_455
O23 W5 O13 K2 113(2) . 3_455
O24 W5 O13 K2 -176.7(10) . 3_455
O8 W5 O13 K2 98.5(9) . 3_455
O16 W2 O13 W5 -129(3) . .
O2 W2 O13 W5 128(3) . .
O15 W2 O13 W5 14(5) . .
O14 W2 O13 W5 -39(3) . .
O5 W2 O13 W5 42(3) . .
K2 W2 O13 W5 147(3) 3_455 .
K1 W2 O13 W5 -90(3) 2_655 .
K3 W2 O13 W5 -155(3) 3_455 .
O16 W2 O13 K2 84.5(9) . 3_455
O2 W2 O13 K2 -19.2(9) . 3_455
O15 W2 O13 K2 -132.6(18) . 3_455
O14 W2 O13 K2 173.9(8) . 3_455
O5 W2 O13 K2 -104.6(7) . 3_455
K1 W2 O13 K2 123.1(5) 2_655 3_455
K3 W2 O13 K2 57.8(6) 3_455 3_455
O38 W10 O14 W2 -133(2) . .
O24 W10 O14 W2 -33(2) . .
O37 W10 O14 W2 122(2) . .
O34 W10 O14 W2 41(4) . .
O6 W10 O14 W2 50(2) . .
K1 W10 O14 W2 -135(3) 2_655 .
O38 W10 O14 K1 2.1(10) . 2_655
O24 W10 O14 K1 101.3(9) . 2_655
O37 W10 O14 K1 -102.9(9) . 2_655
O34 W10 O14 K1 176.1(18) . 2_655
O6 W10 O14 K1 -175.1(7) . 2_655
O16 W2 O14 W10 137(2) . .
O2 W2 O14 W10 -32(5) . .
O15 W2 O14 W10 -125(2) . .
O13 W2 O14 W10 34(2) . .
O5 W2 O14 W10 -53(2) . .
K2 W2 O14 W10 42(3) 3_455 .
K1 W2 O14 W10 137(2) 2_655 .
K3 W2 O14 W10 133(2) 3_455 .
O16 W2 O14 K1 0.2(9) . 2_655
O2 W2 O14 K1 -169(4) . 2_655
O15 W2 O14 K1 98.0(8) . 2_655
O13 W2 O14 K1 -102.4(8) . 2_655
O5 W2 O14 K1 170.2(7) . 2_655
K2 W2 O14 K1 -95.1(7) 3_455 2_655
K3 W2 O14 K1 -3.4(7) 3_455 2_655
O16 W2 O15 W4 -171.1(13) . .
O2 W2 O15 W4 -67.8(14) . .
O13 W2 O15 W4 45(3) . .
O14 W2 O15 W4 97.9(12) . .
O5 W2 O15 W4 15.8(10) . .
K2 W2 O15 W4 -68.4(16) 3_455 .
K1 W2 O15 W4 149.7(11) 2_655 .
K3 W2 O15 W4 -145.0(10) 3_455 .
O16 W2 O15 Ag1 62.6(11) . 2_655
O2 W2 O15 Ag1 165.9(10) . 2_655
O13 W2 O15 Ag1 -81(2) . 2_655
O14 W2 O15 Ag1 -28.4(8) . 2_655
O5 W2 O15 Ag1 -110.5(10) . 2_655
K2 W2 O15 Ag1 165.3(3) 3_455 2_655
K1 W2 O15 Ag1 23.4(7) 2_655 2_655
K3 W2 O15 Ag1 88.7(7) 3_455 2_655
O22 W4 O15 W2 170.9(13) . .
O3 W4 O15 W2 67.1(14) . .
O21 W4 O15 W2 -45(3) . .
O20 W4 O15 W2 -96.8(13) . .
O5 W4 O15 W2 -16.1(11) . .
K1 W4 O15 W2 64.0(15) . .
K2 W4 O15 W2 -148.8(11) 4_645 .
O22 W4 O15 Ag1 -64.5(12) . 2_655
O3 W4 O15 Ag1 -168.2(10) . 2_655
O21 W4 O15 Ag1 80(2) . 2_655
O20 W4 O15 Ag1 27.8(9) . 2_655
O5 W4 O15 Ag1 108.6(10) . 2_655
K1 W4 O15 Ag1 -171.3(2) . 2_655
K2 W4 O15 Ag1 -24.1(8) 4_645 2_655
O2 W2 O16 K3 4.5(19) . 3_455
O15 W2 O16 K3 102.1(17) . 3_455
O13 W2 O16 K3 -93.2(17) . 3_455
O14 W2 O16 K3 -172.7(17) . 3_455
O5 W2 O16 K3 134(3) . 3_455
K2 W2 O16 K3 -36.8(16) 3_455 3_455
K1 W2 O16 K3 -172(3) 2_655 3_455
O2 W2 O16 K1 177.0(11) . 2_655
O15 W2 O16 K1 -85.4(11) . 2_655
O13 W2 O16 K1 79.3(12) . 2_655
O14 W2 O16 K1 -0.3(11) . 2_655
O5 W2 O16 K1 -53(5) . 2_655
K2 W2 O16 K1 135.6(9) 3_455 2_655
K3 W2 O16 K1 172(3) 3_455 2_655
O36 W9 O17 W3 -170.8(16) . .
O29 W9 O17 W3 86.2(16) . .
O32 W9 O17 W3 8(4) . .
O27 W9 O17 W3 -70.6(16) . .
O4 W3 O17 W9 10(4) . .
O19 W3 O17 W9 172.6(17) . .
O11 W3 O17 W9 -85.9(17) . .
O18 W3 O17 W9 71.2(16) . .
O7 W3 O17 W9 -0.7(13) . .
K1 W3 O17 W9 75.2(19) . .
K3 W3 O17 W9 157.3(12) 4_644 .
O28 W6 O18 W3 179.1(16) . .
O21 W6 O18 W3 -76.5(17) . .
O27 W6 O18 W3 81.1(17) . .
O26 W6 O18 W3 13(4) . .
O7 W6 O18 W3 4.7(14) . .
O28 W6 O18 K1 -84.7(12) . .
O21 W6 O18 K1 19.8(10) . .
O27 W6 O18 K1 177.4(10) . .
O26 W6 O18 K1 109(2) . .
O7 W6 O18 K1 100.9(9) . .
O4 W3 O18 W6 84.4(17) . .
O19 W3 O18 W6 -169.7(17) . .
O11 W3 O18 W6 -21(3) . .
O17 W3 O18 W6 -77.6(16) . .
O7 W3 O18 W6 -4.6(14) . .
K1 W3 O18 W6 105.3(17) . .
K3 W3 O18 W6 167.5(15) 4_644 .
O4 W3 O18 K1 -20.9(9) . .
O19 W3 O18 K1 85.1(10) . .
O11 W3 O18 K1 -126(2) . .
O17 W3 O18 K1 177.1(8) . .
O7 W3 O18 K1 -109.9(8) . .
K3 W3 O18 K1 62.2(4) 4_644 .
O4 W3 O19 K3 28(2) . 4_644
O11 W3 O19 K3 129(2) . 4_644
O18 W3 O19 K3 -66(2) . 4_644
O17 W3 O19 K3 -146(2) . 4_644
O7 W3 O19 K3 -123(3) . 4_644
K1 W3 O19 K3 -4(2) . 4_644
O39 W11 O20 W4 128(3) . .
O26 W11 O20 W4 26(3) . .
O37 W11 O20 W4 -128(3) . .
O33 W11 O20 W4 -52(4) . .
O6 W11 O20 W4 -56(3) . .
K2 W11 O20 W4 128(3) 4_645 .
O39 W11 O20 K2 -0.2(12) . 4_645
O26 W11 O20 K2 -102.0(9) . 4_645
O37 W11 O20 K2 104.1(9) . 4_645
O33 W11 O20 K2 179.9(19) . 4_645
O6 W11 O20 K2 176.2(8) . 4_645
O22 W4 O20 W11 -130(3) . .
O3 W4 O20 W11 40(5) . .
O15 W4 O20 W11 131(3) . .
O21 W4 O20 W11 -27(3) . .
O5 W4 O20 W11 58(3) . .
K1 W4 O20 W11 -29(3) . .
K2 W4 O20 W11 -130(3) 4_645 .
O22 W4 O20 K2 -0.6(10) . 4_645
O3 W4 O20 K2 169(3) . 4_645
O15 W4 O20 K2 -99.7(8) . 4_645
O21 W4 O20 K2 102.2(9) . 4_645
O5 W4 O20 K2 -172.8(8) . 4_645
K1 W4 O20 K2 101.1(8) . 4_645
O28 W6 O21 W4 -135(4) . .
O18 W6 O21 W4 121(4) . .
O27 W6 O21 W4 32(6) . .
O26 W6 O21 W4 -35(4) . .
O7 W6 O21 W4 49(4) . .
O28 W6 O21 K1 82.7(12) . .
O18 W6 O21 K1 -21.1(11) . .
O27 W6 O21 K1 -110(3) . .
O26 W6 O21 K1 -177.5(10) . .
O7 W6 O21 K1 -93.6(9) . .
O22 W4 O21 W6 127(4) . .
O3 W4 O21 W6 -129(4) . .
O15 W4 O21 W6 -17(5) . .
O20 W4 O21 W6 36(4) . .
O5 W4 O21 W6 -44(4) . .
K1 W4 O21 W6 -145(4) . .
K2 W4 O21 W6 87(4) 4_645 .
O22 W4 O21 K1 -88.1(10) . .
O3 W4 O21 K1 15.5(9) . .
O15 W4 O21 K1 127.9(18) . .
O20 W4 O21 K1 -179.2(8) . .
O5 W4 O21 K1 100.6(7) . .
K2 W4 O21 K1 -127.8(4) 4_645 .
O3 W4 O22 Ag2 27.9(14) . 2_655
O15 W4 O22 Ag2 -71.3(13) . 2_655
O21 W4 O22 Ag2 124.8(13) . 2_655
O20 W4 O22 Ag2 -155.0(12) . 2_655
O5 W4 O22 Ag2 -109(5) . 2_655
K1 W4 O22 Ag2 65.4(11) . 2_655
K2 W4 O22 Ag2 -156(2) 4_645 2_655
O3 W4 O22 K2 -176.4(11) . 4_645
O15 W4 O22 K2 84.5(12) . 4_645
O21 W4 O22 K2 -79.5(13) . 4_645
O20 W4 O22 K2 0.7(12) . 4_645
O5 W4 O22 K2 46(6) . 4_645
K1 W4 O22 K2 -138.9(10) . 4_645
O3 W4 O22 K4 -2(2) . 2_655
O15 W4 O22 K4 -101.6(18) . 2_655
O21 W4 O22 K4 94.5(19) . 2_655
O20 W4 O22 K4 174.7(18) . 2_655
O5 W4 O22 K4 -140(4) . 2_655
K1 W4 O22 K4 35.1(18) . 2_655
K2 W4 O22 K4 174(3) 4_645 2_655
O25 W5 O23 W7 168.3(15) . .
O13 W5 O23 W7 -22(3) . .
O9 W5 O23 W7 67.4(16) . .
O24 W5 O23 W7 -92.3(16) . .
O8 W5 O23 W7 -6.6(13) . .
K2 W5 O23 W7 66.4(18) 3_455 .
O25 W5 O23 K3 -1.3(16) . 1_545
O13 W5 O23 K3 168.8(19) . 1_545
O9 W5 O23 K3 -102.2(15) . 1_545
O24 W5 O23 K3 98.1(14) . 1_545
O8 W5 O23 K3 -176.2(15) . 1_545
K2 W5 O23 K3 -103.1(13) 3_455 1_545
O31 W7 O23 W5 -169.4(15) . .
O10 W7 O23 W5 -65.6(16) . .
O29 W7 O23 W5 25(3) . .
O30 W7 O23 W5 89.9(16) . .
O8 W7 O23 W5 6.4(13) . .
K3 W7 O23 W5 -172(2) 1_545 .
O31 W7 O23 K3 2.4(11) . 1_545
O10 W7 O23 K3 106.2(10) . 1_545
O29 W7 O23 K3 -163.4(19) . 1_545
O30 W7 O23 K3 -98.3(10) . 1_545
O8 W7 O23 K3 178.2(10) . 1_545
O25 W5 O24 W10 -126(2) . .
O13 W5 O24 W10 -26(2) . .
O9 W5 O24 W10 63(4) . .
O23 W5 O24 W10 132(3) . .
O8 W5 O24 W10 58(2) . .
K2 W5 O24 W10 -29(3) 3_455 .
O38 W10 O24 W5 129(2) . .
O14 W10 O24 W5 26(2) . .
O37 W10 O24 W5 -63(4) . .
O34 W10 O24 W5 -131(2) . .
O6 W10 O24 W5 -59(2) . .
K1 W10 O24 W5 73(2) 2_655 .
O39 W11 O26 W6 -124(2) . .
O20 W11 O26 W6 -19(2) . .
O37 W11 O26 W6 73(3) . .
O33 W11 O26 W6 137(2) . .
O6 W11 O26 W6 65(2) . .
K2 W11 O26 W6 -68(2) 4_645 .
O28 W6 O26 W11 122(2) . .
O21 W6 O26 W11 19(2) . .
O18 W6 O26 W11 -72(3) . .
O27 W6 O26 W11 -140(2) . .
O7 W6 O26 W11 -64(2) . .
O28 W6 O27 W9 -169.8(16) . .
O21 W6 O27 W9 23(4) . .
O18 W6 O27 W9 -67.4(16) . .
O26 W6 O27 W9 90.7(15) . .
O7 W6 O27 W9 6.0(13) . .
O36 W9 O27 W6 168.9(15) . .
O17 W9 O27 W6 65.7(16) . .
O29 W9 O27 W6 -26(3) . .
O32 W9 O27 W6 -89.6(16) . .
O21 W6 O28 K4 -163(2) . 4_655
O18 W6 O28 K4 -67(2) . 4_655
O27 W6 O28 K4 22(2) . 4_655
O26 W6 O28 K4 108(2) . 4_655
O31 W7 O29 W9 -138(3) . .
O10 W7 O29 W9 117(3) . .
O23 W7 O29 W9 27(4) . .
O30 W7 O29 W9 -38(3) . .
O8 W7 O29 W9 45(3) . .
K3 W7 O29 W9 -123(2) 1_545 .
O36 W9 O29 W7 139(3) . .
O17 W9 O29 W7 -117(3) . .
O32 W9 O29 W7 38(3) . .
O27 W9 O29 W7 -26(4) . .
O35 W8 O30 W7 -127(3) . .
O33 W8 O30 W7 58(4) . .
O32 W8 O30 W7 -25(3) . .
O34 W8 O30 W7 132(3) . .
O6 W8 O30 W7 60(3) . .
O31 W7 O30 W8 129(3) . .
O10 W7 O30 W8 -56(4) . .
O29 W7 O30 W8 27(3) . .
O23 W7 O30 W8 -131(3) . .
O8 W7 O30 W8 -60(3) . .
K3 W7 O30 W8 -178(3) 1_545 .
O10 W7 O31 K2 23.1(17) . 1_545
O29 W7 O31 K2 -72.0(16) . 1_545
O23 W7 O31 K2 113.9(15) . 1_545
O30 W7 O31 K2 -159.2(14) . 1_545
K3 W7 O31 K2 116.0(17) 1_545 1_545
O10 W7 O31 K3 -92.9(10) . 1_545
O29 W7 O31 K3 172.0(8) . 1_545
O23 W7 O31 K3 -2.1(10) . 1_545
O30 W7 O31 K3 84.8(10) . 1_545
O35 W8 O32 W9 130(3) . .
O33 W8 O32 W9 -128(3) . .
O34 W8 O32 W9 -41(5) . .
O30 W8 O32 W9 29(3) . .
O6 W8 O32 W9 -55(3) . .
O36 W9 O32 W8 -133(3) . .
O17 W9 O32 W8 48(5) . .
O29 W9 O32 W8 -31(3) . .
O27 W9 O32 W8 128(3) . .
O35 W8 O33 W11 -172.4(15) . .
O32 W8 O33 W11 84.3(16) . .
O34 W8 O33 W11 -71.6(15) . .
O30 W8 O33 W11 2(4) . .
O6 W8 O33 W11 0.4(13) . .
O39 W11 O33 W8 175.8(15) . .
O20 W11 O33 W8 -4(3) . .
O26 W11 O33 W8 -83.5(16) . .
O37 W11 O33 W8 73.0(16) . .
O6 W11 O33 W8 -0.4(13) . .
K2 W11 O33 W8 175.5(3) 4_645 .
O35 W8 O34 W10 169.8(15) . .
O33 W8 O34 W10 68.4(15) . .
O32 W8 O34 W10 -19(3) . .
O30 W8 O34 W10 -89.0(15) . .
O6 W8 O34 W10 -4.9(12) . .
O38 W10 O34 W8 -171.8(14) . .
O14 W10 O34 W8 14(3) . .
O24 W10 O34 W8 89.6(15) . .
O37 W10 O34 W8 -68.0(15) . .
O6 W10 O34 W8 4.9(12) . .
K1 W10 O34 W8 -172.9(4) 2_655 .
O39 W11 O37 W10 -172.9(15) . .
O20 W11 O37 W10 81.5(15) . .
O26 W11 O37 W10 -10(3) . .
O33 W11 O37 W10 -74.3(15) . .
O6 W11 O37 W10 -1.5(13) . .
K2 W11 O37 W10 130.9(13) 4_645 .
O38 W10 O37 W11 173.7(14) . .
O14 W10 O37 W11 -82.7(15) . .
O24 W10 O37 W11 6(3) . .
O34 W10 O37 W11 73.6(15) . .
O6 W10 O37 W11 1.5(13) . .
K1 W10 O37 W11 -130.2(13) 2_655 .
O14 W10 O38 Ag2 -127.4(15) . 1_556
O24 W10 O38 Ag2 142.1(16) . 1_556
O37 W10 O38 Ag2 -32.9(18) . 1_556
O34 W10 O38 Ag2 55.1(17) . 1_556
K1 W10 O38 Ag2 -125.4(18) 2_655 1_556
O14 W10 O38 K4 -160(3) . 1_556
O24 W10 O38 K4 109(3) . 1_556
O37 W10 O38 K4 -66(4) . 1_556
O34 W10 O38 K4 22(4) . 1_556
K1 W10 O38 K4 -158(4) 2_655 1_556
O14 W10 O38 K1 -1.9(9) . 2_655
O24 W10 O38 K1 -92.4(9) . 2_655
O37 W10 O38 K1 92.5(9) . 2_655
O34 W10 O38 K1 -179.5(8) . 2_655
O20 W11 O39 K3 154(3) . 4_645
O26 W11 O39 K3 -113(4) . 4_645
O37 W11 O39 K3 59(4) . 4_645
O33 W11 O39 K3 -26(4) . 4_645
K2 W11 O39 K3 154(4) 4_645 4_645
O20 W11 O39 K2 0.2(11) . 4_645
O26 W11 O39 K2 93.2(9) . 4_645
O37 W11 O39 K2 -94.4(10) . 4_645
O33 W11 O39 K2 -179.9(8) . 4_645
W3 O4 K1 O3 -136.9(17) . .
Ag1 O4 K1 O3 45.5(7) . .
W3 O4 K1 O3W 93(2) . .
Ag1 O4 K1 O3W -85.0(17) . .
W3 O4 K1 O16 96.8(16) . 2_654
Ag1 O4 K1 O16 -80.8(7) . 2_654
W3 O4 K1 O1W -75(2) . .
Ag1 O4 K1 O1W 107.1(14) . .
W3 O4 K1 O2W 18.3(16) . .
Ag1 O4 K1 O2W -159.3(9) . .
W3 O4 K1 O14 149.7(15) . 2_654
Ag1 O4 K1 O14 -27.8(6) . 2_654
W3 O4 K1 O21 -79.0(15) . .
Ag1 O4 K1 O21 103.4(8) . .
W3 O4 K1 O38 -169.8(12) . 2_654
Ag1 O4 K1 O38 12.7(10) . 2_654
W3 O4 K1 O18 -25.4(12) . .
Ag1 O4 K1 O18 157.0(11) . .
W3 O4 K1 Ag1 178(2) . .
W3 O4 K1 W4 -112.0(15) . .
Ag1 O4 K1 W4 70.4(5) . .
W4 O3 K1 O4 91.8(13) . .
Ag1 O3 K1 O4 -46.9(7) . .
W4 O3 K1 O3W -125.2(14) . .
Ag1 O3 K1 O3W 96.1(12) . .
W4 O3 K1 O16 148.9(11) . 2_654
Ag1 O3 K1 O16 10.2(9) . 2_654
W4 O3 K1 O1W -50.5(13) . .
Ag1 O3 K1 O1W 170.8(9) . .
W4 O3 K1 O2W 37(2) . .
Ag1 O3 K1 O2W -102.2(16) . .
W4 O3 K1 O14 -174.0(13) . 2_654
Ag1 O3 K1 O14 47.3(6) . 2_654
W4 O3 K1 O21 16.4(9) . .
Ag1 O3 K1 O21 -122.4(9) . .
W4 O3 K1 O38 -120.9(13) . 2_654
Ag1 O3 K1 O38 100.4(7) . 2_654
W4 O3 K1 O18 46.2(12) . .
Ag1 O3 K1 O18 -92.5(7) . .
W4 O3 K1 Ag1 138.7(15) . .
Ag1 O3 K1 W4 -138.7(15) . .
W6 O21 K1 O4 71.8(11) . .
W4 O21 K1 O4 -94.3(9) . .
W6 O21 K1 O3 153.5(14) . .
W4 O21 K1 O3 -12.5(7) . .
W6 O21 K1 O3W -98(2) . .
W4 O21 K1 O3W 96(2) . .
W6 O21 K1 O16 65.9(15) . 2_654
W4 O21 K1 O16 -100.2(11) . 2_654
W6 O21 K1 O1W -105.5(13) . .
W4 O21 K1 O1W 88.4(11) . .
W6 O21 K1 O2W -16.3(12) . .
W4 O21 K1 O2W 177.6(9) . .
W6 O21 K1 O14 141.1(9) . 2_654
W4 O21 K1 O14 -24.9(11) . 2_654
W6 O21 K1 O38 -169.7(9) . 2_654
W4 O21 K1 O38 24.2(9) . 2_654
W6 O21 K1 O18 15.5(8) . .
W4 O21 K1 O18 -150.6(12) . .
W6 O21 K1 Ag1 116.8(10) . .
W4 O21 K1 Ag1 -49.3(7) . .
W6 O21 K1 W4 166.1(16) . .
W6 O18 K1 O4 -108.9(13) . .
W3 O18 K1 O4 17.9(8) . .
W6 O18 K1 O3 -47.6(11) . .
W3 O18 K1 O3 79.1(8) . .
W6 O18 K1 O3W 122.7(14) . .
W3 O18 K1 O3W -110.6(14) . .
W6 O18 K1 O16 -163.4(10) . 2_654
W3 O18 K1 O16 -36.6(9) . 2_654
W6 O18 K1 O1W 38.8(12) . .
W3 O18 K1 O1W 165.5(10) . .
W6 O18 K1 O2W 126.5(13) . .
W3 O18 K1 O2W -106.8(11) . .
W6 O18 K1 O14 -116.2(10) . 2_654
W3 O18 K1 O14 10.6(13) . 2_654
W6 O18 K1 O21 -15.0(8) . .
W3 O18 K1 O21 111.7(11) . .
W6 O18 K1 O38 -25.1(19) . 2_654
W3 O18 K1 O38 101.6(12) . 2_654
W6 O18 K1 Ag1 -92.5(9) . .
W3 O18 K1 Ag1 34.3(7) . .
W6 O18 K1 W4 -30.3(8) . .
W3 O18 K1 W4 96.4(7) . .
O2 Ag1 K1 O4 103.2(11) . .
O3 Ag1 K1 O4 107.6(11) . .
O1 Ag1 K1 O4 0.2(11) . .
O15 Ag1 K1 O4 -88.2(9) 2_654 .
O2 Ag1 K1 O3 -4.4(10) . .
O1 Ag1 K1 O3 -107.4(10) . .
O4 Ag1 K1 O3 -107.6(11) . .
O15 Ag1 K1 O3 164.2(9) 2_654 .
O2 Ag1 K1 O3W -121.7(12) . .
O3 Ag1 K1 O3W -117.2(12) . .
O1 Ag1 K1 O3W 135.4(11) . .
O4 Ag1 K1 O3W 135.2(13) . .
O15 Ag1 K1 O3W 47.0(11) 2_654 .
O2 Ag1 K1 O16 -174.6(9) . 2_654
O3 Ag1 K1 O16 -170.2(9) . 2_654
O1 Ag1 K1 O16 82.4(9) . 2_654
O4 Ag1 K1 O16 82.2(9) . 2_654
O15 Ag1 K1 O16 -6.0(7) 2_654 2_654
O2 Ag1 K1 O1W -16.5(13) . .
O3 Ag1 K1 O1W -12.1(12) . .
O1 Ag1 K1 O1W -119.5(12) . .
O4 Ag1 K1 O1W -119.7(13) . .
O15 Ag1 K1 O1W 152.1(12) 2_654 .
O2 Ag1 K1 O2W 132.3(12) . .
O3 Ag1 K1 O2W 136.8(12) . .
O1 Ag1 K1 O2W 29.4(11) . .
O4 Ag1 K1 O2W 29.2(12) . .
O15 Ag1 K1 O2W -59.0(10) 2_654 .
O2 Ag1 K1 O14 -115.1(9) . 2_654
O3 Ag1 K1 O14 -110.7(8) . 2_654
O1 Ag1 K1 O14 141.9(8) . 2_654
O4 Ag1 K1 O14 141.7(9) . 2_654
O15 Ag1 K1 O14 53.5(7) 2_654 2_654
O2 Ag1 K1 O21 38.8(9) . .
O3 Ag1 K1 O21 43.2(8) . .
O1 Ag1 K1 O21 -64.2(8) . .
O4 Ag1 K1 O21 -64.4(9) . .
O15 Ag1 K1 O21 -152.6(7) 2_654 .
O2 Ag1 K1 O38 -65.6(8) . 2_654
O3 Ag1 K1 O38 -61.2(8) . 2_654
O1 Ag1 K1 O38 -168.6(8) . 2_654
O4 Ag1 K1 O38 -168.8(9) . 2_654
O15 Ag1 K1 O38 103.0(6) 2_654 2_654
O2 Ag1 K1 O18 85.7(9) . .
O3 Ag1 K1 O18 90.1(8) . .
O1 Ag1 K1 O18 -17.3(8) . .
O4 Ag1 K1 O18 -17.5(9) . .
O15 Ag1 K1 O18 -105.7(7) 2_654 .
O2 Ag1 K1 W4 12.7(8) . .
O3 Ag1 K1 W4 17.2(7) . .
O1 Ag1 K1 W4 -90.3(7) . .
O4 Ag1 K1 W4 -90.5(8) . .
O15 Ag1 K1 W4 -178.7(5) 2_654 .
O22 W4 K1 O4 176.3(10) . .
O3 W4 K1 O4 -80.2(13) . .
O15 W4 K1 O4 -75.1(11) . .
O21 W4 K1 O4 74.0(10) . .
O20 W4 K1 O4 75.2(11) . .
O5 W4 K1 O4 -4.7(8) . .
K2 W4 K1 O4 145.5(6) 4_645 .
O22 W4 K1 O3 -103.5(15) . .
O15 W4 K1 O3 5.1(15) . .
O21 W4 K1 O3 154.2(14) . .
O20 W4 K1 O3 155.4(15) . .
O5 W4 K1 O3 75.5(13) . .
K2 W4 K1 O3 -134.4(12) 4_645 .
O22 W4 K1 O3W -26.8(15) . .
O3 W4 K1 O3W 76.7(18) . .
O15 W4 K1 O3W 81.8(16) . .
O21 W4 K1 O3W -129.1(15) . .
O20 W4 K1 O3W -127.9(16) . .
O5 W4 K1 O3W 152.2(14) . .
K2 W4 K1 O3W -57.6(13) 4_645 .
O22 W4 K1 O16 -144.3(11) . 2_654
O3 W4 K1 O16 -40.8(14) . 2_654
O15 W4 K1 O16 -35.7(12) . 2_654
O21 W4 K1 O16 113.4(11) . 2_654
O20 W4 K1 O16 114.7(12) . 2_654
O5 W4 K1 O16 34.7(9) . 2_654
K2 W4 K1 O16 -175.1(7) 4_645 2_654
O22 W4 K1 O1W 22.2(12) . .
O3 W4 K1 O1W 125.7(15) . .
O15 W4 K1 O1W 130.8(12) . .
O21 W4 K1 O1W -80.0(12) . .
O20 W4 K1 O1W -78.8(13) . .
O5 W4 K1 O1W -158.7(10) . .
K2 W4 K1 O1W -8.6(9) 4_645 .
O22 W4 K1 O2W 99.3(12) . .
O3 W4 K1 O2W -157.2(15) . .
O15 W4 K1 O2W -152.1(12) . .
O21 W4 K1 O2W -3.0(12) . .
O20 W4 K1 O2W -1.8(13) . .
O5 W4 K1 O2W -81.7(10) . .
K2 W4 K1 O2W 68.4(9) 4_645 .
O22 W4 K1 O14 -97.7(9) . 2_654
O3 W4 K1 O14 5.8(12) . 2_654
O15 W4 K1 O14 10.9(10) . 2_654
O21 W4 K1 O14 160.0(9) . 2_654
O20 W4 K1 O14 161.2(10) . 2_654
O5 W4 K1 O14 81.3(6) . 2_654
K2 W4 K1 O14 -128.6(4) 4_645 2_654
O22 W4 K1 O21 102.3(12) . .
O3 W4 K1 O21 -154.2(14) . .
O15 W4 K1 O21 -149.2(12) . .
O20 W4 K1 O21 1.2(12) . .
O5 W4 K1 O21 -78.7(10) . .
K2 W4 K1 O21 71.4(8) 4_645 .
O22 W4 K1 O38 -53.0(9) . 2_654
O3 W4 K1 O38 50.5(13) . 2_654
O15 W4 K1 O38 55.6(10) . 2_654
O21 W4 K1 O38 -155.2(9) . 2_654
O20 W4 K1 O38 -154.0(10) . 2_654
O5 W4 K1 O38 126.1(6) . 2_654
K2 W4 K1 O38 -83.8(5) 4_645 2_654
O22 W4 K1 O18 124.3(10) . .
O3 W4 K1 O18 -132.2(13) . .
O15 W4 K1 O18 -127.1(10) . .
O21 W4 K1 O18 22.1(9) . .
O20 W4 K1 O18 23.3(10) . .
O5 W4 K1 O18 -56.6(7) . .
K2 W4 K1 O18 93.5(5) 4_645 .
O22 W4 K1 Ag1 -134.6(9) . .
O3 W4 K1 Ag1 -31.1(12) . .
O15 W4 K1 Ag1 -26.0(9) . .
O21 W4 K1 Ag1 123.1(8) . .
O20 W4 K1 Ag1 124.3(10) . .
O5 W4 K1 Ag1 44.4(5) . .
K2 W4 K1 Ag1 -165.46(18) 4_645 .
O2 K2 K3 O19 0.1(11) 3 4_655
O4W K2 K3 O19 -135.4(14) . 4_655
O1 K2 K3 O19 -9.2(13) 3 4_655
O5W K2 K3 O19 147.7(17) . 4_655
O22 K2 K3 O19 89.9(13) 4_654 4_655
O31 K2 K3 O19 -128.6(12) 1_565 4_655
O20 K2 K3 O19 69.6(11) 4_654 4_655
O13 K2 K3 O19 -57.4(11) 3 4_655
O39 K2 K3 O19 77.0(12) 4_654 4_655
O9 K2 K3 O19 -72.1(11) 3 4_655
Ag1 K2 K3 O19 22.0(10) 3 4_655
W2 K2 K3 O19 -29.3(10) 3 4_655
O2 K2 K3 O16 40.4(8) 3 3
O4W K2 K3 O16 -95.2(12) . 3
O1 K2 K3 O16 31.0(9) 3 3
O5W K2 K3 O16 -172.0(15) . 3
O22 K2 K3 O16 130.1(10) 4_654 3
O31 K2 K3 O16 -88.4(9) 1_565 3
O20 K2 K3 O16 109.8(7) 4_654 3
O13 K2 K3 O16 -17.1(7) 3 3
O39 K2 K3 O16 117.2(9) 4_654 3
O9 K2 K3 O16 -31.8(8) 3 3
Ag1 K2 K3 O16 62.2(6) 3 3
W2 K2 K3 O16 10.9(5) 3 3
O2 K2 K3 O8W -111.8(11) 3 .
O4W K2 K3 O8W 112.6(14) . .
O1 K2 K3 O8W -121.1(11) 3 .
O5W K2 K3 O8W 35.8(17) . .
O22 K2 K3 O8W -22.1(12) 4_654 .
O31 K2 K3 O8W 119.5(12) 1_565 .
O20 K2 K3 O8W -42.3(10) 4_654 .
O13 K2 K3 O8W -169.3(10) 3 .
O39 K2 K3 O8W -34.9(12) 4_654 .
O9 K2 K3 O8W 176.0(10) 3 .
Ag1 K2 K3 O8W -90.0(9) 3 .
W2 K2 K3 O8W -141.2(9) 3 .
O2 K2 K3 O39 -76.9(9) 3 4_654
O4W K2 K3 O39 147.6(13) . 4_654
O1 K2 K3 O39 -86.2(10) 3 4_654
O5W K2 K3 O39 70.7(16) . 4_654
O22 K2 K3 O39 12.9(11) 4_654 4_654
O31 K2 K3 O39 154.4(11) 1_565 4_654
O20 K2 K3 O39 -7.4(8) 4_654 4_654
O13 K2 K3 O39 -134.3(9) 3 4_654
O9 K2 K3 O39 -149.0(10) 3 4_654
Ag1 K2 K3 O39 -55.0(8) 3 4_654
W2 K2 K3 O39 -106.3(8) 3 4_654
O2 K2 K3 O23 164.0(8) 3 1_565
O4W K2 K3 O23 28.4(12) . 1_565
O1 K2 K3 O23 154.6(8) 3 1_565
O5W K2 K3 O23 -48.4(15) . 1_565
O22 K2 K3 O23 -106.3(9) 4_654 1_565
O31 K2 K3 O23 35.3(8) 1_565 1_565
O20 K2 K3 O23 -126.6(7) 4_654 1_565
O13 K2 K3 O23 106.5(7) 3 1_565
O39 K2 K3 O23 -119.2(9) 4_654 1_565
O9 K2 K3 O23 91.8(8) 3 1_565
Ag1 K2 K3 O23 -174.2(5) 3 1_565
W2 K2 K3 O23 134.5(5) 3 1_565
O2 K2 K3 O2W 102.3(10) 3 4_655
O4W K2 K3 O2W -33.3(13) . 4_655
O1 K2 K3 O2W 93.0(10) 3 4_655
O5W K2 K3 O2W -110.1(16) . 4_655
O22 K2 K3 O2W -168.0(11) 4_654 4_655
O31 K2 K3 O2W -26.4(10) 1_565 4_655
O20 K2 K3 O2W 171.7(9) 4_654 4_655
O13 K2 K3 O2W 44.8(9) 3 4_655
O39 K2 K3 O2W 179.1(11) 4_654 4_655
O9 K2 K3 O2W 30.1(10) 3 4_655
Ag1 K2 K3 O2W 124.1(8) 3 4_655
W2 K2 K3 O2W 72.9(8) 3 4_655
O2 K2 K3 O31 128.7(10) 3 1_565
O4W K2 K3 O31 -6.8(12) . 1_565
O1 K2 K3 O31 119.4(10) 3 1_565
O5W K2 K3 O31 -83.7(16) . 1_565
O22 K2 K3 O31 -141.5(11) 4_654 1_565
O20 K2 K3 O31 -161.8(9) 4_654 1_565
O13 K2 K3 O31 71.2(8) 3 1_565
O39 K2 K3 O31 -154.4(11) 4_654 1_565
O9 K2 K3 O31 56.5(9) 3 1_565
Ag1 K2 K3 O31 150.5(8) 3 1_565
W2 K2 K3 O31 99.3(7) 3 1_565
O2 K2 K3 W7 149.0(6) 3 1_565
O4W K2 K3 W7 13.4(10) . 1_565
O1 K2 K3 W7 139.7(7) 3 1_565
O5W K2 K3 W7 -63.4(14) . 1_565
O22 K2 K3 W7 -121.3(8) 4_654 1_565
O31 K2 K3 W7 20.3(7) 1_565 1_565
O20 K2 K3 W7 -141.6(5) 4_654 1_565
O13 K2 K3 W7 91.5(4) 3 1_565
O39 K2 K3 W7 -134.2(8) 4_654 1_565
O9 K2 K3 W7 76.8(6) 3 1_565
Ag1 K2 K3 W7 170.8(2) 3 1_565
W2 K2 K3 W7 119.54(19) 3 1_565
O2 K2 K3 W3 20.3(6) 3 4_655
O4W K2 K3 W3 -115.3(11) . 4_655
O1 K2 K3 W3 11.0(8) 3 4_655
O5W K2 K3 W3 167.9(14) . 4_655
O22 K2 K3 W3 110.0(8) 4_654 4_655
O31 K2 K3 W3 -108.4(8) 1_565 4_655
O20 K2 K3 W3 89.7(5) 4_654 4_655
O13 K2 K3 W3 -37.2(5) 3 4_655
O39 K2 K3 W3 97.1(8) 4_654 4_655
O9 K2 K3 W3 -51.9(7) 3 4_655
Ag1 K2 K3 W3 42.1(3) 3 4_655
W2 K2 K3 W3 -9.2(3) 3 4_655
O2 K2 K3 W2 29.4(6) 3 3
O4W K2 K3 W2 -106.1(11) . 3
O1 K2 K3 W2 20.1(6) 3 3
O5W K2 K3 W2 177.0(14) . 3
O22 K2 K3 W2 119.2(8) 4_654 3
O31 K2 K3 W2 -99.3(7) 1_565 3
O20 K2 K3 W2 98.9(5) 4_654 3
O13 K2 K3 W2 -28.1(4) 3 3
O39 K2 K3 W2 106.3(8) 4_654 3
O9 K2 K3 W2 -42.8(6) 3 3
Ag1 K2 K3 W2 51.25(14) 3 3
O2 K2 K3 K1 64.5(6) 3 4_655
O4W K2 K3 K1 -71.0(11) . 4_655
O1 K2 K3 K1 55.2(7) 3 4_655
O5W K2 K3 K1 -147.9(14) . 4_655
O22 K2 K3 K1 154.3(8) 4_654 4_655
O31 K2 K3 K1 -64.2(7) 1_565 4_655
O20 K2 K3 K1 134.0(5) 4_654 4_655
O13 K2 K3 K1 7.1(4) 3 4_655
O39 K2 K3 K1 141.4(8) 4_654 4_655
O9 K2 K3 K1 -7.6(6) 3 4_655
Ag1 K2 K3 K1 86.4(2) 3 4_655
W2 K2 K3 K1 35.12(16) 3 4_655
W1 O12 Ag2 K4 -114.5(19) . .
W1 O12 Ag2 O11W 153(2) . .
K4 O12 Ag2 O11W -92.9(14) . .
W1 O12 Ag2 O22 -20(2) . 2_654
K4 O12 Ag2 O22 94.1(12) . 2_654
W1 O12 Ag2 O38 139.4(18) . 1_554
K4 O12 Ag2 O38 -106(2) . 1_554
O12 Ag2 K4 O11W -75.6(12) . .
O22 Ag2 K4 O11W -174.2(12) 2_654 .
O38 Ag2 K4 O11W 78.8(12) 1_554 .
O11W Ag2 K4 O12W -51(5) . 1_544
O12 Ag2 K4 O12W -126(5) . 1_544
O22 Ag2 K4 O12W 135(5) 2_654 1_544
O38 Ag2 K4 O12W 28(5) 1_554 1_544
O11W Ag2 K4 O38 -78.8(12) . 1_554
O12 Ag2 K4 O38 -154.4(9) . 1_554
O22 Ag2 K4 O38 107.0(8) 2_654 1_554
O11W Ag2 K4 O22 174.2(12) . 2_654
O12 Ag2 K4 O22 98.6(8) . 2_654
O38 Ag2 K4 O22 -107.0(8) 1_554 2_654
O11W Ag2 K4 O12 75.6(12) . .
O22 Ag2 K4 O12 -98.6(8) 2_654 .
O38 Ag2 K4 O12 154.4(9) 1_554 .
O11W Ag2 K4 O1W -139.8(15) . 2_654
O12 Ag2 K4 O1W 144.6(12) . 2_654
O22 Ag2 K4 O1W 46.0(13) 2_654 2_654
O38 Ag2 K4 O1W -61.0(12) 1_554 2_654
O11W Ag2 K4 O28 20.8(14) . 4_644
O12 Ag2 K4 O28 -54.8(11) . 4_644
O22 Ag2 K4 O28 -153.4(10) 2_654 4_644
O38 Ag2 K4 O28 99.6(10) 1_554 4_644
O11W Ag2 K4 K2 143.2(11) . 3_455
O12 Ag2 K4 K2 67.6(7) . 3_455
O22 Ag2 K4 K2 -31.0(6) 2_654 3_455
O38 Ag2 K4 K2 -138.0(6) 1_554 3_455
O11W Ag2 K4 K1 -121.4(11) . 2_654
O12 Ag2 K4 K1 163.0(7) . 2_654
O22 Ag2 K4 K1 64.4(6) 2_654 2_654
O38 Ag2 K4 K1 -42.6(6) 1_554 2_654
W1 O12 K4 Ag2 98(2) . .
W1 O12 K4 O11W 162(2) . .
Ag2 O12 K4 O11W 64.2(13) . .
W1 O12 K4 O12W -109(3) . 1_544
Ag2 O12 K4 O12W 153(3) . 1_544
W1 O12 K4 O38 120.9(19) . 1_554
Ag2 O12 K4 O38 23.3(9) . 1_554
W1 O12 K4 O22 39(2) . 2_654
Ag2 O12 K4 O22 -58.7(10) . 2_654
W1 O12 K4 O1W 26(3) . 2_654
Ag2 O12 K4 O1W -71(2) . 2_654
W1 O12 K4 O28 -139(2) . 4_644
Ag2 O12 K4 O28 123.5(13) . 4_644
W1 O12 K4 K2 1.6(17) . 3_455
Ag2 O12 K4 K2 -96.0(10) . 3_455
W1 O12 K4 K1 76(2) . 2_654
Ag2 O12 K4 K1 -21.9(9) . 2_654
O4 K1 O1W K4 -98.4(16) . 2_655
O3 K1 O1W K4 -42.3(12) . 2_655
O3W K1 O1W K4 89.0(13) . 2_655
O16 K1 O1W K4 98(2) 2_654 2_655
O2W K1 O1W K4 168.2(13) . 2_655
O14 K1 O1W K4 26.2(16) 2_654 2_655
O21 K1 O1W K4 -94.8(13) . 2_655
O38 K1 O1W K4 16.8(10) 2_654 2_655
O18 K1 O1W K4 -134.7(11) . 2_655
Ag1 K1 O1W K4 -33.8(17) . 2_655
W4 K1 O1W K4 -61.4(10) . 2_655
O4 K1 O2W K3 59.9(9) . 4_644
O3 K1 O2W K3 110.6(15) . 4_644
O3W K1 O2W K3 -83.6(11) . 4_644
O16 K1 O2W K3 -10.7(8) 2_654 4_644
O1W K1 O2W K3 -163.9(11) . 4_644
O14 K1 O2W K3 -28.8(14) 2_654 4_644
O21 K1 O2W K3 126.9(8) . 4_644
O38 K1 O2W K3 -107.2(13) 2_654 4_644
O18 K1 O2W K3 99.1(10) . 4_644
Ag1 K1 O2W K3 39.4(12) . 4_644
W4 K1 O2W K3 128.4(6) . 4_644
O12 Ag2 O11W K4 97.2(12) . .
O38 Ag2 O11W K4 -88.8(11) 1_554 .
O12W K4 O11W Ag2 161(2) 1_544 .
O38 K4 O11W Ag2 71.1(12) 1_554 .
O22 K4 O11W Ag2 -5.2(11) 2_654 .
O12 K4 O11W Ag2 -65.4(11) . .
O1W K4 O11W Ag2 75(2) 2_654 .
O28 K4 O11W Ag2 -155.1(17) 4_644 .
K2 K4 O11W Ag2 -44.0(13) 3_455 .
K1 K4 O11W Ag2 61.1(11) 2_654 .
